data_7132043
loop_
_publ_author_name
'Lee, Meng-Wei'
'Balazs, Gabor'
'Reichl, Stephan'
'Zimmermann, Lisa'
'Scheer, Manfred'
'Tsai, Yi-Chou'

_publ_section_title
;
 Cyclo-E5-bridged Trinuclear Triple-decker Complexes (E = P, As)
 Containing a Triply-bonded Mo2 Unit and Their Isomerisation
;
_journal_name_full 'Chemical Communications'
_journal_paper_doi 10.1039/D3CC03282E
_journal_year 2023
_chemical_formula_moiety 'C70 H93 B2 Fe Mo2 N4 P5, C4 H10 O'
_chemical_formula_sum 'C74 H103 B2 Fe Mo2 N4 O P5'
_chemical_formula_weight 1488.80
_chemical_name_systematic Cp*FeMo2[\k2-PhB(N-2,6-iPr2C6H3)2](?3,\k:\k:\h2-P2)[?3,\k:\k:\h3\k-P3PhB(N-2,6-iPr2C6H3)2]
_chemical_properties_physical Air-sensitive,Moisture-sensitive
_space_group_crystal_system monoclinic
_space_group_IT_number 14
_space_group_name_Hall '-P 2ybc'
_space_group_name_H-M_alt 'P 1 21/c 1'
_atom_sites_solution_hydrogens geom
_atom_sites_solution_primary dual
_audit_creation_date 2023-01-16
_audit_creation_method
;
Olex2 1.5
(compiled 2022.04.07 svn.rca3783a0 for OlexSys, GUI svn.r6498)
;
_audit_update_record
;
2023-07-07 deposited with the CCDC.	2023-08-22 downloaded from the CCDC.
;
_cell_angle_alpha 90
_cell_angle_beta 90.8890(10)
_cell_angle_gamma 90
_cell_formula_units_Z 4
_cell_length_a 11.15380(10)
_cell_length_b 17.6318(2)
_cell_length_c 37.3554(4)
_cell_measurement_reflns_used 45027
_cell_measurement_temperature 100.00(10)
_cell_measurement_theta_max 75.9860
_cell_measurement_theta_min 2.3350
_cell_volume 7345.49(13)
_computing_cell_refinement 'CrysAlisPro 1.171.42.58a (Rigaku OD, 2022)'
_computing_data_collection 'CrysAlisPro 1.171.42.58a (Rigaku OD, 2022)'
_computing_data_reduction 'CrysAlisPro 1.171.42.58a (Rigaku OD, 2022)'
_computing_molecular_graphics 'Olex2 1.5 (Dolomanov et al., 2009)'
_computing_publication_material 'Olex2 1.5 (Dolomanov et al., 2009)'
_computing_structure_refinement 'SHELXL 2018/3 (Sheldrick, 2015)'
_computing_structure_solution 'SHELXT 2018/2 (Sheldrick, 2018)'
_diffrn_ambient_environment N~2~
_diffrn_ambient_temperature 100.00(10)
_diffrn_detector 'Hybrid Pixel Array Detector'
_diffrn_detector_area_resol_mean 10.0000
_diffrn_detector_type 'HyPix-Arc 150'
_diffrn_measured_fraction_theta_full 0.994
_diffrn_measured_fraction_theta_max 0.994
_diffrn_measurement_details
;
List of Runs (angles in degrees, time in seconds):

  # Type    Start    End  Width  t~exp~   \w     \q     \k     \f   Frames
#--------------------------------------------------------------------------
  1  \w     50.00 105.00   0.50    0.50    --   78.93-125.00-180.00  110
  2  \w     26.00  66.00   0.50    0.50    --   66.49-125.00-120.00   80
  3  \w     25.00  77.00   0.50    0.50    --   66.49-125.00 -30.00  104
  4  \w     37.00 105.00   0.50    0.50    --   78.93-125.00 -90.00  136
  5  \w     37.00  63.00   0.50    0.50    --   78.93-125.00 -60.00   52
  6  \w     49.00 105.00   0.50    0.50    --   78.93-125.00   0.00  112
  7  \w     31.00  56.00   0.50    0.50    --   69.02-102.00  30.00   50
  8  \w     37.00  73.00   0.50    0.50    --   66.49-102.00  30.00   72
  9  \w     77.00 105.00   0.50    0.50    --   78.93-125.00 120.00   56
 10  \w     38.00  67.00   0.50    0.50    --   78.93-125.00 120.00   58
 11  \w     40.00  65.00   0.50    0.50    --   77.43-102.00  30.00   50
 12  \w     57.00  82.00   0.50    0.50    --   78.93-102.00  30.00   50
 13  \w     54.00  92.00   0.50    0.50    --   77.43  15.00-150.00   76
 14  \w     43.00  98.00   0.50    0.50    --   77.43   0.00-180.00  110
 15  \w     70.00 103.00   0.50    0.50    --   78.93   0.00 -60.00   66
 16  \w     54.00  83.00   0.50    0.50    --   78.93  15.00  30.00   58
 17  \w     88.00 114.00   0.50    0.50    --   78.93  15.00  90.00   52
 18  \w    -91.00 -48.00   0.50    0.50    --  -68.43   0.00 -90.00   86
 19  \w   -102.00 -46.00   0.50    0.50    --  -74.09 128.00-135.56  112
 20  \w    -90.00 -64.00   0.50    0.50    --  -68.43 125.00  30.00   52
 21  \w    -63.00 -38.00   0.50    0.50    --  -68.43 125.00  60.00   50
 22  \w    -87.00 -29.00   0.50    0.50    --  -68.28 125.00  60.00  116
 23  \w    -79.00 -54.00   0.50    0.50    --  -68.43 102.00 133.00   50
 24  \w    -95.00 -33.00   0.50    0.50    --  -74.09 115.00 157.91  124
 25  \w   -103.00 -42.00   0.50    0.50    --  -68.28   0.00  30.00  122
 26  \w   -110.00 -42.00   0.50    0.50    --  -68.43 -15.00  90.00  136
;
_diffrn_measurement_device 'four-circle diffractometer'
_diffrn_measurement_device_type 'XtaLAB Synergy R, DW system, HyPix-Arc 150'
_diffrn_measurement_method '\w scans'
_diffrn_orient_matrix_type 'CrysAlisPro convention (1999,Acta A55,543-557)'
_diffrn_orient_matrix_UB_11 -0.0050463000
_diffrn_orient_matrix_UB_12 0.0865935000
_diffrn_orient_matrix_UB_13 -0.0053357000
_diffrn_orient_matrix_UB_21 -0.0395797000
_diffrn_orient_matrix_UB_22 -0.0116731000
_diffrn_orient_matrix_UB_23 -0.0393049000
_diffrn_orient_matrix_UB_31 -0.1322563000
_diffrn_orient_matrix_UB_32 0.0001958000
_diffrn_orient_matrix_UB_33 0.0112953000
_diffrn_radiation_monochromator mirror
_diffrn_radiation_probe x-ray
_diffrn_radiation_type 'Cu K\a'
_diffrn_radiation_wavelength 1.54184
_diffrn_reflns_av_R_equivalents 0.0295
_diffrn_reflns_av_unetI/netI 0.0206
_diffrn_reflns_Laue_measured_fraction_full 0.994
_diffrn_reflns_Laue_measured_fraction_max 0.994
_diffrn_reflns_limit_h_max 9
_diffrn_reflns_limit_h_min -13
_diffrn_reflns_limit_k_max 21
_diffrn_reflns_limit_k_min -21
_diffrn_reflns_limit_l_max 44
_diffrn_reflns_limit_l_min -42
_diffrn_reflns_number 65913
_diffrn_reflns_point_group_measured_fraction_full 0.994
_diffrn_reflns_point_group_measured_fraction_max 0.994
_diffrn_reflns_theta_full 67.079
_diffrn_reflns_theta_max 67.079
_diffrn_reflns_theta_min 2.366
_diffrn_source 'Rotating-anode X-ray tube'
_diffrn_source_type 'Rigaku (Cu) X-ray Source'
_exptl_absorpt_coefficient_mu 5.685
_exptl_absorpt_correction_T_max 1.00000
_exptl_absorpt_correction_T_min 0.77992
_exptl_absorpt_correction_type multi-scan
_exptl_absorpt_process_details
;
CrysAlisPro 1.171.42.58a (Rigaku Oxford Diffraction, 2022)
Empirical absorption correction using spherical harmonics,
implemented in SCALE3 ABSPACK scaling algorithm.
;
_exptl_crystal_colour black
_exptl_crystal_colour_primary black
_exptl_crystal_density_diffrn 1.346
_exptl_crystal_description block
_exptl_crystal_F_000 3112
_exptl_crystal_size_max 0.17
_exptl_crystal_size_mid 0.16
_exptl_crystal_size_min 0.12
_refine_diff_density_max 0.557
_refine_diff_density_min -0.705
_refine_diff_density_rms 0.062
_refine_ls_extinction_method none
_refine_ls_goodness_of_fit_ref 1.019
_refine_ls_hydrogen_treatment constr
_refine_ls_matrix_type full
_refine_ls_number_parameters 921
_refine_ls_number_reflns 13043
_refine_ls_number_restraints 381
_refine_ls_restrained_S_all 1.005
_refine_ls_R_factor_all 0.0285
_refine_ls_R_factor_gt 0.0268
_refine_ls_shift/su_max 0.003
_refine_ls_shift/su_mean 0.000
_refine_ls_structure_factor_coef Fsqd
_refine_ls_weighting_details 'w=1/[\s^2^(Fo^2^)+(0.0426P)^2^+4.7547P] where P=(Fo^2^+2Fc^2^)/3'
_refine_ls_weighting_scheme calc
_refine_ls_wR_factor_gt 0.0701
_refine_ls_wR_factor_ref 0.0710
_reflns_Friedel_coverage 0.000
_reflns_number_gt 12334
_reflns_number_total 13043
_reflns_threshold_expression 'I > 2\s(I)'
_cod_data_source_file d3cc03282e2.cif
_cod_data_source_block 230119lt_auto
_cod_database_code 7132043
_shelx_shelxl_version_number 2018/3
_chemical_oxdiff_formula 'C H N O Fe Mo P B'
_shelx_space_group_comment
;
The symmetry employed for this shelxl refinement is uniquely defined
by the following loop, which should always be used as a source of
symmetry information in preference to the above space-group names.
They are only intended as comments.
;
_shelx_estimated_absorpt_t_max 0.549
_shelx_estimated_absorpt_t_min 0.445
_olex2_refinement_description
;
1. Fixed Uiso
 At 1.2 times of:
  All C(H) groups, All C(H,H) groups
 At 1.5 times of:
  All C(H,H,H) groups
2. Rigid bond restraints
 C1, C2, C3, C4, C5, C6, C7, C8, C9, C10, C1A, C2A, C3A, C4A, C5A, C6A, C7A,
 C8A, C9A, C10A
 with sigma for 1-2 distances of 0.01 and sigma for 1-3 distances of 0.01
3. Uiso/Uaniso restraints and constraints
C1 \\sim C2 \\sim C3 \\sim C4 \\sim C5 \\sim C6 \\sim C7 \\sim C8 \\sim C9
\\sim C10 \\sim C1A \\sim C2A \\sim C3A \\sim C4A \\sim C5A \\sim C6A \\sim C7A
\\sim C8A \\sim C9A \\sim C10A: within 2A with sigma of 0.01 and sigma for
terminal atoms of 0.02 within 2A
4. Same fragment restrains
{C1, C2, C3, C4, C5, C6, C7, C8, C9, C10} sigma for 1-2: 0.02, 1-3: 0.04
as in
{C1A, C2A, C3A, C4A, C5A, C6A, C7A, C8A, C9A, C10A}
5. Others
 Sof(C1A)=Sof(C2A)=Sof(C3A)=Sof(C4A)=Sof(C5A)=Sof(C6A)=Sof(H6AA)=Sof(H6AB)=
 Sof(H6AC)=Sof(C7A)=Sof(H7AA)=Sof(H7AB)=Sof(H7AC)=Sof(C8A)=Sof(H8AA)=Sof(H8AB)=
 Sof(H8AC)=Sof(C9A)=Sof(H9AA)=Sof(H9AB)=Sof(H9AC)=Sof(C10A)=Sof(H10D)=Sof(H10E)=
 Sof(H10F)=1-FVAR(1)
 Sof(C1)=Sof(C2)=Sof(C3)=Sof(C4)=Sof(C5)=Sof(C6)=Sof(H6A)=Sof(H6B)=Sof(H6C)=
 Sof(C7)=Sof(H7A)=Sof(H7B)=Sof(H7C)=Sof(C8)=Sof(H8A)=Sof(H8B)=Sof(H8C)=Sof(C9)=
 Sof(H9A)=Sof(H9B)=Sof(H9C)=Sof(C10)=Sof(H10A)=Sof(H10B)=Sof(H10C)=FVAR(1)
6.a Ternary CH refined with riding coordinates:
 C17(H17), C20(H20), C35(H35), C38(H38), C47(H47), C62(H62), C65(H65), C68(H68)
6.b Secondary CH2 refined with riding coordinates:
 C71(H71A,H71B), C73(H73A,H73B)
6.c Aromatic/amide H refined with riding coordinates:
 C13(H13), C14(H14), C15(H15), C24(H24), C25(H25), C26(H26), C27(H27),
 C28(H28), C31(H31), C32(H32), C33(H33), C43(H43), C44(H44), C45(H45), C51(H51),
  C52(H52), C53(H53), C54(H54), C55(H55), C58(H58), C59(H59), C60(H60)
6.d Idealised Me refined as rotating group:
 C18(H18A,H18B,H18C), C19(H19A,H19B,H19C), C21(H21A,H21B,H21C), C22(H22A,H22B,
 H22C), C36(H36A,H36B,H36C), C37(H37A,H37B,H37C), C39(H39A,H39B,H39C), C40(H40A,
 H40B,H40C), C48(H48A,H48B,H48C), C49(H49A,H49B,H49C), C63(H63A,H63B,H63C),
 C64(H64A,H64B,H64C), C66(H66A,H66B,H66C), C67(H67A,H67B,H67C), C69(H69A,H69B,
 H69C), C70(H70A,H70B,H70C), C6(H6A,H6B,H6C), C7(H7A,H7B,H7C), C8(H8A,H8B,H8C),
 C9(H9A,H9B,H9C), C10(H10A,H10B,H10C), C6A(H6AA,H6AB,H6AC), C7A(H7AA,H7AB,H7AC),
  C8A(H8AA,H8AB,H8AC), C9A(H9AA,H9AB,H9AC), C10A(H10D,H10E,H10F), C72(H72A,H72B,
 H72C), C74(H74A,H74B,H74C)
;
_olex2_submission_special_instructions 'No special instructions were received'
_oxdiff_exptl_absorpt_empirical_details
;
Empirical correction (ABSPACK) includes:
- Absorption correction using spherical harmonics
- Frame scaling
;
_oxdiff_exptl_absorpt_empirical_full_max 1.360
_oxdiff_exptl_absorpt_empirical_full_min 0.786

loop_
_space_group_symop_operation_xyz
'x, y, z'
'-x, y+1/2, -z+1/2'
'-x, -y, -z'
'x, -y-1/2, z-1/2'

loop_
_atom_site_label
_atom_site_type_symbol
_atom_site_fract_x
_atom_site_fract_y
_atom_site_fract_z
_atom_site_U_iso_or_equiv
_atom_site_adp_type
_atom_site_occupancy
_atom_site_site_symmetry_order
_atom_site_calc_flag
_atom_site_refinement_flags_posn
_atom_site_refinement_flags_adp
_atom_site_refinement_flags_occupancy
_atom_site_disorder_assembly
_atom_site_disorder_group
B1 B 0.45368(18) 0.48522(12) 0.65263(5) 0.0155(4) Uani 1 1 d . . . . .
B2 B 0.25101(19) 0.85375(12) 0.56009(6) 0.0185(4) Uani 1 1 d . . . . .
C11 C 0.22015(16) 0.46767(10) 0.65263(5) 0.0177(4) Uani 1 1 d . . . . .
C12 C 0.13695(17) 0.46274(12) 0.68098(6) 0.0253(4) Uani 1 1 d . . . . .
C13 C 0.02235(18) 0.43518(14) 0.67368(6) 0.0346(5) Uani 1 1 d . . . . .
H13 H -0.033819 0.433141 0.692517 0.041 Uiso 1 1 calc R U . . .
C14 C -0.01265(18) 0.41067(14) 0.64001(6) 0.0334(5) Uani 1 1 d . . . . .
H14 H -0.092588 0.394295 0.635457 0.040 Uiso 1 1 calc R U . . .
C15 C 0.07002(18) 0.41040(12) 0.61329(6) 0.0271(4) Uani 1 1 d . . . . .
H15 H 0.047387 0.391388 0.590368 0.033 Uiso 1 1 calc R U . . .
C16 C 0.18672(16) 0.43730(11) 0.61876(5) 0.0201(4) Uani 1 1 d . . . . .
C17 C 0.27176(18) 0.43050(11) 0.58757(5) 0.0232(4) Uani 1 1 d . . . . .
H17 H 0.353060 0.447125 0.596065 0.028 Uiso 1 1 calc R U . . .
C18 C 0.2337(2) 0.48187(12) 0.55631(5) 0.0287(5) Uani 1 1 d . . . . .
H18A H 0.152735 0.468022 0.548127 0.043 Uiso 1 1 calc R U . . .
H18B H 0.289801 0.475564 0.536591 0.043 Uiso 1 1 calc R U . . .
H18C H 0.234307 0.534866 0.564215 0.043 Uiso 1 1 calc R U . . .
C19 C 0.2818(2) 0.34797(12) 0.57448(6) 0.0305(5) Uani 1 1 d . . . . .
H19A H 0.304130 0.315111 0.594665 0.046 Uiso 1 1 calc R U . . .
H19B H 0.343235 0.344722 0.556069 0.046 Uiso 1 1 calc R U . . .
H19C H 0.204458 0.331563 0.564378 0.046 Uiso 1 1 calc R U . . .
C20 C 0.1753(2) 0.48322(16) 0.71890(6) 0.0377(6) Uani 1 1 d . . . . .
H20 H 0.212691 0.534751 0.718645 0.045 Uiso 1 1 calc R U . . .
C21 C 0.2679(2) 0.42644(17) 0.73287(6) 0.0492(7) Uani 1 1 d . . . . .
H21A H 0.233420 0.375328 0.732381 0.074 Uiso 1 1 calc R U . . .
H21B H 0.291127 0.439610 0.757507 0.074 Uiso 1 1 calc R U . . .
H21C H 0.338790 0.427893 0.717699 0.074 Uiso 1 1 calc R U . . .
C22 C 0.0706(3) 0.4840(3) 0.74520(8) 0.0857(15) Uani 1 1 d . . . . .
H22A H 0.009774 0.520378 0.736922 0.129 Uiso 1 1 calc R U . . .
H22B H 0.100299 0.498965 0.769007 0.129 Uiso 1 1 calc R U . . .
H22C H 0.035094 0.433290 0.746446 0.129 Uiso 1 1 calc R U . . .
C23 C 0.50514(16) 0.40118(11) 0.65467(5) 0.0181(4) Uani 1 1 d . . . . .
C24 C 0.42995(19) 0.33927(12) 0.65987(6) 0.0283(5) Uani 1 1 d . . . . .
H24 H 0.345897 0.347501 0.660882 0.034 Uiso 1 1 calc R U . . .
C25 C 0.4736(2) 0.26575(12) 0.66365(7) 0.0359(5) Uani 1 1 d . . . . .
H25 H 0.419489 0.224798 0.666807 0.043 Uiso 1 1 calc R U . . .
C26 C 0.5949(2) 0.25219(12) 0.66282(5) 0.0309(5) Uani 1 1 d . . . . .
H26 H 0.625059 0.202174 0.665815 0.037 Uiso 1 1 calc R U . . .
C27 C 0.6719(2) 0.31180(14) 0.65761(6) 0.0367(6) Uani 1 1 d . . . . .
H27 H 0.755819 0.302986 0.656990 0.044 Uiso 1 1 calc R U . . .
C28 C 0.62757(19) 0.38512(13) 0.65322(6) 0.0315(5) Uani 1 1 d . . . . .
H28 H 0.682253 0.425387 0.649127 0.038 Uiso 1 1 calc R U . . .
C29 C 0.63682(16) 0.56445(11) 0.63266(5) 0.0185(4) Uani 1 1 d . . . . .
C30 C 0.65182(17) 0.55550(11) 0.59537(5) 0.0210(4) Uani 1 1 d . . . . .
C31 C 0.76480(18) 0.56683(13) 0.58085(6) 0.0283(5) Uani 1 1 d . . . . .
H31 H 0.775136 0.559919 0.555869 0.034 Uiso 1 1 calc R U . . .
C32 C 0.86192(18) 0.58784(15) 0.60189(6) 0.0339(5) Uani 1 1 d . . . . .
H32 H 0.938157 0.595466 0.591483 0.041 Uiso 1 1 calc R U . . .
C33 C 0.84723(18) 0.59764(14) 0.63814(6) 0.0325(5) Uani 1 1 d . . . . .
H33 H 0.914302 0.611975 0.652598 0.039 Uiso 1 1 calc R U . . .
C34 C 0.73635(17) 0.58704(13) 0.65416(5) 0.0258(4) Uani 1 1 d . . . . .
C35 C 0.55104(17) 0.53108(11) 0.57008(5) 0.0215(4) Uani 1 1 d . . . . .
H35 H 0.473789 0.535711 0.583136 0.026 Uiso 1 1 calc R U . . .
C36 C 0.54181(18) 0.57998(12) 0.53631(5) 0.0255(4) Uani 1 1 d . . . . .
H36A H 0.539475 0.633659 0.543079 0.038 Uiso 1 1 calc R U . . .
H36B H 0.468438 0.566918 0.522921 0.038 Uiso 1 1 calc R U . . .
H36C H 0.611607 0.570698 0.521312 0.038 Uiso 1 1 calc R U . . .
C37 C 0.56756(19) 0.44744(12) 0.55976(6) 0.0269(4) Uani 1 1 d . . . . .
H37A H 0.644187 0.441168 0.547617 0.040 Uiso 1 1 calc R U . . .
H37B H 0.501890 0.431765 0.543666 0.040 Uiso 1 1 calc R U . . .
H37C H 0.567128 0.416024 0.581395 0.040 Uiso 1 1 calc R U . . .
C38 C 0.72349(19) 0.59783(17) 0.69431(6) 0.0389(6) Uani 1 1 d . . . . .
H38 H 0.648043 0.627055 0.698310 0.047 Uiso 1 1 calc R U . . .
C39 C 0.8277(2) 0.6431(2) 0.71103(7) 0.0732(12) Uani 1 1 d . . . . .
H39A H 0.903262 0.616466 0.706855 0.110 Uiso 1 1 calc R U . . .
H39B H 0.815525 0.648273 0.736843 0.110 Uiso 1 1 calc R U . . .
H39C H 0.830725 0.693579 0.700071 0.110 Uiso 1 1 calc R U . . .
C40 C 0.7128(2) 0.5225(2) 0.71403(7) 0.0556(9) Uani 1 1 d . . . . .
H40A H 0.640549 0.495880 0.705660 0.083 Uiso 1 1 calc R U . . .
H40B H 0.707554 0.531962 0.739810 0.083 Uiso 1 1 calc R U . . .
H40C H 0.783514 0.491288 0.709300 0.083 Uiso 1 1 calc R U . . .
C41 C 0.2143(2) 0.90373(11) 0.62522(5) 0.0273(5) Uani 1 1 d . . . . .
C42 C 0.1014(2) 0.89755(13) 0.64222(5) 0.0328(5) Uani 1 1 d . . . . .
C43 C 0.0768(3) 0.94873(14) 0.66994(6) 0.0445(6) Uani 1 1 d . . . . .
H43 H 0.002611 0.945240 0.681991 0.053 Uiso 1 1 calc R U . . .
C44 C 0.1580(3) 1.00390(15) 0.68001(6) 0.0513(8) Uani 1 1 d . . . . .
H44 H 0.138987 1.038262 0.698673 0.062 Uiso 1 1 calc R U . . .
C45 C 0.2668(3) 1.00951(13) 0.66315(7) 0.0472(7) Uani 1 1 d . . . . .
H45 H 0.321484 1.047896 0.670577 0.057 Uiso 1 1 calc R U . . .
C46 C 0.2990(2) 0.96089(12) 0.63564(6) 0.0346(5) Uani 1 1 d . . . . .
C47 C 0.0049(2) 0.84297(13) 0.62900(6) 0.0331(5) Uani 1 1 d . . . . .
H47 H 0.045800 0.794485 0.622551 0.040 Uiso 1 1 calc R U . . .
C48 C -0.0893(2) 0.82383(16) 0.65681(7) 0.0470(7) Uani 1 1 d . . . . .
H48A H -0.049355 0.807440 0.679047 0.071 Uiso 1 1 calc R U . . .
H48B H -0.140863 0.782932 0.647717 0.071 Uiso 1 1 calc R U . . .
H48C H -0.138105 0.868850 0.661516 0.071 Uiso 1 1 calc R U . . .
C49 C -0.0565(2) 0.87324(16) 0.59486(6) 0.0430(6) Uani 1 1 d . . . . .
H49A H -0.092525 0.922765 0.599775 0.065 Uiso 1 1 calc R U . . .
H49B H -0.119058 0.837693 0.586994 0.065 Uiso 1 1 calc R U . . .
H49C H 0.003024 0.878609 0.575986 0.065 Uiso 1 1 calc R U . . .
C50 C 0.20942(17) 0.92391(11) 0.53661(5) 0.0200(4) Uani 1 1 d . . . . .
C51 C 0.15997(19) 0.98815(12) 0.55293(5) 0.0264(4) Uani 1 1 d . . . . .
H51 H 0.151460 0.988265 0.578194 0.032 Uiso 1 1 calc R U . . .
C52 C 0.12302(19) 1.05146(12) 0.53370(6) 0.0266(4) Uani 1 1 d . . . . .
H52 H 0.090992 1.094021 0.545875 0.032 Uiso 1 1 calc R U . . .
C53 C 0.13269(17) 1.05278(11) 0.49686(5) 0.0230(4) Uani 1 1 d . . . . .
H53 H 0.107501 1.095959 0.483522 0.028 Uiso 1 1 calc R U . . .
C54 C 0.17958(18) 0.99027(12) 0.47979(5) 0.0251(4) Uani 1 1 d . . . . .
H54 H 0.185764 0.990392 0.454452 0.030 Uiso 1 1 calc R U . . .
C55 C 0.21788(17) 0.92714(11) 0.49910(5) 0.0226(4) Uani 1 1 d . . . . .
H55 H 0.250569 0.885134 0.486659 0.027 Uiso 1 1 calc R U . . .
C56 C 0.32557(17) 0.76606(10) 0.50972(5) 0.0190(4) Uani 1 1 d . . . . .
C57 C 0.24057(19) 0.73243(11) 0.48680(5) 0.0233(4) Uani 1 1 d . . . . .
C58 C 0.2708(2) 0.72430(12) 0.45072(6) 0.0336(5) Uani 1 1 d . . . . .
H58 H 0.214548 0.702198 0.434462 0.040 Uiso 1 1 calc R U . . .
C59 C 0.3803(3) 0.74770(14) 0.43843(6) 0.0405(6) Uani 1 1 d . . . . .
H59 H 0.397781 0.743365 0.413704 0.049 Uiso 1 1 calc R U . . .
C60 C 0.4647(2) 0.77740(13) 0.46177(6) 0.0362(5) Uani 1 1 d . . . . .
H60 H 0.540741 0.792043 0.452994 0.043 Uiso 1 1 calc R U . . .
C61 C 0.44078(19) 0.78638(11) 0.49797(6) 0.0263(4) Uani 1 1 d . . . . .
C62 C 0.4168(2) 0.97213(14) 0.61655(7) 0.0412(6) Uani 1 1 d . . . . .
H62 H 0.424001 0.930995 0.598284 0.049 Uiso 1 1 calc R U . . .
C63 C 0.4205(3) 1.04868(17) 0.59679(8) 0.0586(8) Uani 1 1 d . . . . .
H63A H 0.417644 1.090122 0.614243 0.088 Uiso 1 1 calc R U . . .
H63B H 0.351497 1.052450 0.580333 0.088 Uiso 1 1 calc R U . . .
H63C H 0.494799 1.052219 0.583221 0.088 Uiso 1 1 calc R U . . .
C64 C 0.5265(3) 0.96712(15) 0.64181(8) 0.0541(8) Uani 1 1 d . . . . .
H64A H 0.599854 0.972007 0.627909 0.081 Uiso 1 1 calc R U . . .
H64B H 0.526418 0.918064 0.654147 0.081 Uiso 1 1 calc R U . . .
H64C H 0.523113 1.008089 0.659497 0.081 Uiso 1 1 calc R U . . .
C65 C 0.53511(19) 0.81958(14) 0.52315(7) 0.0348(5) Uani 1 1 d . . . . .
H65 H 0.511955 0.806448 0.548154 0.042 Uiso 1 1 calc R U . . .
C66 C 0.5393(2) 0.90614(14) 0.52037(8) 0.0417(6) Uani 1 1 d . . . . .
H66A H 0.563161 0.920727 0.496190 0.063 Uiso 1 1 calc R U . . .
H66B H 0.597584 0.926097 0.537862 0.063 Uiso 1 1 calc R U . . .
H66C H 0.459789 0.927018 0.525275 0.063 Uiso 1 1 calc R U . . .
C67 C 0.6602(2) 0.78642(15) 0.51689(10) 0.0547(8) Uani 1 1 d . . . . .
H67A H 0.655468 0.730929 0.516527 0.082 Uiso 1 1 calc R U . . .
H67B H 0.714840 0.802574 0.536233 0.082 Uiso 1 1 calc R U . . .
H67C H 0.690293 0.804591 0.493921 0.082 Uiso 1 1 calc R U . . .
C68 C 0.11867(19) 0.70654(13) 0.49934(6) 0.0293(5) Uani 1 1 d . . . . .
H68 H 0.116034 0.714470 0.525822 0.035 Uiso 1 1 calc R U . . .
C69 C 0.0172(2) 0.75365(15) 0.48220(8) 0.0467(7) Uani 1 1 d . . . . .
H69A H 0.016598 0.746086 0.456207 0.070 Uiso 1 1 calc R U . . .
H69B H 0.030138 0.807463 0.487570 0.070 Uiso 1 1 calc R U . . .
H69C H -0.059825 0.737465 0.491883 0.070 Uiso 1 1 calc R U . . .
C70 C 0.0979(2) 0.62224(14) 0.49212(8) 0.0436(6) Uani 1 1 d . . . . .
H70A H 0.021691 0.606619 0.502539 0.065 Uiso 1 1 calc R U . . .
H70B H 0.163497 0.592738 0.502959 0.065 Uiso 1 1 calc R U . . .
H70C H 0.095236 0.613275 0.466228 0.065 Uiso 1 1 calc R U . . .
Fe1 Fe 0.34927(3) 0.70903(2) 0.70124(2) 0.02631(8) Uani 1 1 d . . . . .
Mo1 Mo 0.37159(2) 0.62112(2) 0.65267(2) 0.01368(5) Uani 1 1 d . . . . .
Mo2 Mo 0.27739(2) 0.76559(2) 0.63290(2) 0.01733(5) Uani 1 1 d . . . . .
N1 N 0.33009(13) 0.50701(9) 0.65804(4) 0.0157(3) Uani 1 1 d . . . . .
N2 N 0.52260(13) 0.55365(9) 0.64827(4) 0.0170(3) Uani 1 1 d . . . . .
N3 N 0.24294(15) 0.85045(9) 0.59831(4) 0.0217(3) Uani 1 1 d . . . . .
N4 N 0.29571(14) 0.78222(9) 0.54640(4) 0.0171(3) Uani 1 1 d . . . . .
P1 P 0.47346(4) 0.70319(3) 0.61114(2) 0.01924(10) Uani 1 1 d . . . . .
P2 P 0.46456(5) 0.76714(3) 0.66246(2) 0.02806(12) Uani 1 1 d . . . . .
P3 P 0.16918(5) 0.69205(3) 0.67629(2) 0.02356(11) Uani 1 1 d . . . . .
P4 P 0.18141(4) 0.63459(3) 0.62481(2) 0.01756(10) Uani 1 1 d . . . . .
P5 P 0.30653(4) 0.70698(3) 0.57550(2) 0.01488(9) Uani 1 1 d . . . . .
C1 C 0.4910(7) 0.7408(4) 0.74174(17) 0.0195(12) Uani 0.518(9) 1 d D U P A 1
C2 C 0.4091(6) 0.8027(4) 0.7365(2) 0.0173(13) Uani 0.518(9) 1 d D U P A 1
C3 C 0.2928(7) 0.7772(4) 0.7438(2) 0.0166(13) Uani 0.518(9) 1 d D U P A 1
C4 C 0.3006(7) 0.6986(4) 0.75372(16) 0.0190(12) Uani 0.518(9) 1 d D U P A 1
C5 C 0.4232(7) 0.6759(4) 0.75179(15) 0.0202(12) Uani 0.518(9) 1 d D U P A 1
C6 C 0.6241(6) 0.7479(4) 0.74092(17) 0.0278(13) Uani 0.518(9) 1 d D U P A 1
H6A H 0.660600 0.698186 0.745402 0.042 Uiso 0.518(9) 1 calc R U P A 1
H6B H 0.650935 0.783684 0.759446 0.042 Uiso 0.518(9) 1 calc R U P A 1
H6C H 0.648131 0.766486 0.717376 0.042 Uiso 0.518(9) 1 calc R U P A 1
C7 C 0.4455(8) 0.8828(5) 0.7287(3) 0.0220(15) Uani 0.518(9) 1 d D U P A 1
H7A H 0.518197 0.882703 0.714308 0.033 Uiso 0.518(9) 1 calc R U P A 1
H7B H 0.461329 0.909607 0.751272 0.033 Uiso 0.518(9) 1 calc R U P A 1
H7C H 0.380727 0.908454 0.715459 0.033 Uiso 0.518(9) 1 calc R U P A 1
C8 C 0.1809(7) 0.8240(6) 0.7451(4) 0.0246(16) Uani 0.518(9) 1 d D U P A 1
H8A H 0.186746 0.866289 0.728174 0.037 Uiso 0.518(9) 1 calc R U P A 1
H8B H 0.171067 0.843952 0.769359 0.037 Uiso 0.518(9) 1 calc R U P A 1
H8C H 0.111551 0.792440 0.738613 0.037 Uiso 0.518(9) 1 calc R U P A 1
C9 C 0.1996(7) 0.6547(3) 0.76938(15) 0.0271(13) Uani 0.518(9) 1 d D U P A 1
H9A H 0.130610 0.655683 0.752840 0.041 Uiso 0.518(9) 1 calc R U P A 1
H9B H 0.177196 0.677456 0.792251 0.041 Uiso 0.518(9) 1 calc R U P A 1
H9C H 0.224859 0.602046 0.773342 0.041 Uiso 0.518(9) 1 calc R U P A 1
C10 C 0.4727(7) 0.5999(3) 0.76287(16) 0.0285(14) Uani 0.518(9) 1 d D U P A 1
H10A H 0.414407 0.560162 0.756805 0.043 Uiso 0.518(9) 1 calc R U P A 1
H10B H 0.488399 0.599707 0.788754 0.043 Uiso 0.518(9) 1 calc R U P A 1
H10C H 0.547612 0.590311 0.750258 0.043 Uiso 0.518(9) 1 calc R U P A 1
C1A C 0.4477(7) 0.7318(4) 0.74739(18) 0.0198(13) Uani 0.482(9) 1 d D U P A 2
C2A C 0.3701(8) 0.7956(4) 0.7409(2) 0.0185(14) Uani 0.482(9) 1 d D U P A 2
C3A C 0.2511(8) 0.7719(5) 0.7447(3) 0.0208(14) Uani 0.482(9) 1 d D U P A 2
C4A C 0.2520(7) 0.6933(4) 0.75431(18) 0.0201(13) Uani 0.482(9) 1 d D U P A 2
C5A C 0.3734(7) 0.6684(4) 0.75511(16) 0.0184(12) Uani 0.482(9) 1 d D U P A 2
C6A C 0.5803(7) 0.7356(4) 0.75079(18) 0.0234(13) Uani 0.482(9) 1 d D U P A 2
H6AA H 0.612693 0.684294 0.753889 0.035 Uiso 0.482(9) 1 calc R U P A 2
H6AB H 0.602639 0.766635 0.771614 0.035 Uiso 0.482(9) 1 calc R U P A 2
H6AC H 0.613249 0.758345 0.729119 0.035 Uiso 0.482(9) 1 calc R U P A 2
C7A C 0.4131(10) 0.8755(5) 0.7355(3) 0.0267(18) Uani 0.482(9) 1 d D U P A 2
H7AA H 0.486241 0.874895 0.721303 0.040 Uiso 0.482(9) 1 calc R U P A 2
H7AB H 0.430140 0.898893 0.758812 0.040 Uiso 0.482(9) 1 calc R U P A 2
H7AC H 0.350910 0.904727 0.722832 0.040 Uiso 0.482(9) 1 calc R U P A 2
C8A C 0.1419(8) 0.8209(7) 0.7442(4) 0.031(2) Uani 0.482(9) 1 d D U P A 2
H8AA H 0.156694 0.865968 0.729519 0.046 Uiso 0.482(9) 1 calc R U P A 2
H8AB H 0.123262 0.836448 0.768627 0.046 Uiso 0.482(9) 1 calc R U P A 2
H8AC H 0.074137 0.792426 0.733925 0.046 Uiso 0.482(9) 1 calc R U P A 2
C9A C 0.1432(7) 0.6513(4) 0.76612(17) 0.0316(15) Uani 0.482(9) 1 d D U P A 2
H9AA H 0.080272 0.655204 0.747607 0.047 Uiso 0.482(9) 1 calc R U P A 2
H9AB H 0.114425 0.673400 0.788478 0.047 Uiso 0.482(9) 1 calc R U P A 2
H9AC H 0.163525 0.597864 0.770016 0.047 Uiso 0.482(9) 1 calc R U P A 2
C10A C 0.4179(7) 0.5923(3) 0.76804(18) 0.0286(14) Uani 0.482(9) 1 d D U P A 2
H10D H 0.349624 0.558066 0.771192 0.043 Uiso 0.482(9) 1 calc R U P A 2
H10E H 0.460710 0.598524 0.790962 0.043 Uiso 0.482(9) 1 calc R U P A 2
H10F H 0.472349 0.570735 0.750381 0.043 Uiso 0.482(9) 1 calc R U P A 2
C71 C 0.0778(3) 0.61989(18) 0.88311(8) 0.0550(8) Uani 1 1 d . . . . .
H71A H 0.019696 0.580315 0.890104 0.066 Uiso 1 1 calc R U . . .
H71B H 0.087659 0.655699 0.903358 0.066 Uiso 1 1 calc R U . . .
C72 C 0.1947(3) 0.5845(2) 0.87487(10) 0.0783(12) Uani 1 1 d . . . . .
H72A H 0.186489 0.553966 0.853045 0.117 Uiso 1 1 calc R U . . .
H72B H 0.220053 0.551914 0.894841 0.117 Uiso 1 1 calc R U . . .
H72C H 0.254753 0.624214 0.871266 0.117 Uiso 1 1 calc R U . . .
C73 C -0.0772(3) 0.69559(18) 0.85762(10) 0.0653(9) Uani 1 1 d . . . . .
H73A H -0.068365 0.735392 0.876159 0.078 Uiso 1 1 calc R U . . .
H73B H -0.137175 0.658283 0.865837 0.078 Uiso 1 1 calc R U . . .
C74 C -0.1179(3) 0.7300(2) 0.82321(13) 0.0837(13) Uani 1 1 d . . . . .
H74A H -0.127647 0.690204 0.805098 0.126 Uiso 1 1 calc R U . . .
H74B H -0.058135 0.766833 0.815241 0.126 Uiso 1 1 calc R U . . .
H74C H -0.194777 0.755770 0.826603 0.126 Uiso 1 1 calc R U . . .
O1 O 0.03401(15) 0.65927(10) 0.85229(5) 0.0439(4) Uani 1 1 d . . . . .

loop_
_atom_site_aniso_label
_atom_site_aniso_U_11
_atom_site_aniso_U_22
_atom_site_aniso_U_33
_atom_site_aniso_U_23
_atom_site_aniso_U_13
_atom_site_aniso_U_12
B1 0.0176(10) 0.0173(10) 0.0115(9) 0.0004(8) -0.0022(7) -0.0005(8)
B2 0.0223(10) 0.0159(10) 0.0173(10) -0.0005(8) -0.0044(8) -0.0007(8)
C11 0.0165(9) 0.0144(9) 0.0221(9) 0.0032(7) -0.0012(7) 0.0010(7)
C12 0.0197(10) 0.0283(11) 0.0281(11) -0.0028(9) 0.0027(8) -0.0037(8)
C13 0.0191(10) 0.0461(14) 0.0387(13) -0.0064(11) 0.0084(9) -0.0093(9)
C14 0.0173(10) 0.0383(13) 0.0445(13) -0.0046(11) -0.0030(9) -0.0077(9)
C15 0.0236(10) 0.0258(11) 0.0317(11) -0.0014(9) -0.0078(8) -0.0028(8)
C16 0.0208(9) 0.0157(9) 0.0236(10) 0.0025(8) -0.0027(7) -0.0005(7)
C17 0.0254(10) 0.0228(10) 0.0215(10) -0.0024(8) -0.0026(8) -0.0035(8)
C18 0.0391(12) 0.0263(11) 0.0206(10) -0.0008(9) -0.0023(8) -0.0035(9)
C19 0.0367(12) 0.0259(11) 0.0287(11) -0.0063(9) -0.0006(9) -0.0005(9)
C20 0.0289(11) 0.0600(16) 0.0244(11) -0.0075(11) 0.0088(9) -0.0181(11)
C21 0.0589(16) 0.0630(18) 0.0254(12) 0.0157(12) -0.0118(11) -0.0275(14)
C22 0.0559(18) 0.161(4) 0.0412(17) -0.043(2) 0.0305(14) -0.061(2)
C23 0.0219(9) 0.0190(9) 0.0134(9) 0.0001(7) 0.0005(7) 0.0037(7)
C24 0.0284(11) 0.0179(10) 0.0383(12) 0.0027(9) -0.0099(9) 0.0006(8)
C25 0.0466(14) 0.0156(11) 0.0451(14) 0.0012(9) -0.0167(11) -0.0008(9)
C26 0.0541(14) 0.0219(10) 0.0166(10) 0.0012(8) -0.0015(9) 0.0177(10)
C27 0.0339(12) 0.0392(13) 0.0375(13) 0.0162(11) 0.0130(10) 0.0214(10)
C28 0.0275(11) 0.0293(12) 0.0378(13) 0.0134(10) 0.0095(9) 0.0080(9)
C29 0.0165(9) 0.0180(9) 0.0211(9) 0.0057(7) -0.0010(7) 0.0004(7)
C30 0.0184(9) 0.0203(10) 0.0243(10) 0.0029(8) -0.0002(7) 0.0018(7)
C31 0.0244(10) 0.0367(12) 0.0240(10) 0.0014(9) 0.0037(8) 0.0002(9)
C32 0.0183(10) 0.0501(15) 0.0334(12) 0.0075(11) 0.0038(8) -0.0044(9)
C33 0.0192(10) 0.0477(14) 0.0304(12) 0.0091(10) -0.0046(8) -0.0087(9)
C34 0.0195(9) 0.0346(12) 0.0233(10) 0.0097(9) -0.0035(8) -0.0053(8)
C35 0.0202(9) 0.0227(10) 0.0215(10) -0.0016(8) 0.0008(7) 0.0008(7)
C36 0.0257(10) 0.0280(11) 0.0228(10) -0.0002(8) 0.0008(8) 0.0033(8)
C37 0.0309(11) 0.0252(11) 0.0246(10) -0.0026(8) 0.0015(8) 0.0010(8)
C38 0.0219(10) 0.0744(18) 0.0201(11) 0.0101(11) -0.0063(8) -0.0190(11)
C39 0.0417(15) 0.155(4) 0.0229(13) 0.0020(17) -0.0057(11) -0.0551(19)
C40 0.0268(12) 0.105(3) 0.0351(14) 0.0398(15) -0.0063(10) -0.0138(14)
C41 0.0521(13) 0.0147(9) 0.0147(9) 0.0017(8) -0.0096(9) 0.0129(9)
C42 0.0591(15) 0.0228(11) 0.0164(10) 0.0046(8) -0.0008(9) 0.0168(10)
C43 0.0781(19) 0.0345(13) 0.0208(11) -0.0002(10) 0.0031(11) 0.0237(13)
C44 0.102(2) 0.0310(14) 0.0213(12) -0.0093(10) -0.0061(13) 0.0281(14)
C45 0.091(2) 0.0194(11) 0.0305(13) -0.0080(10) -0.0249(13) 0.0152(12)
C46 0.0629(15) 0.0189(11) 0.0213(10) -0.0020(8) -0.0158(10) 0.0079(10)
C47 0.0479(13) 0.0287(12) 0.0228(11) 0.0060(9) 0.0039(9) 0.0137(10)
C48 0.0583(16) 0.0496(16) 0.0336(13) 0.0162(12) 0.0114(12) 0.0177(13)
C49 0.0519(15) 0.0482(15) 0.0289(13) 0.0126(11) -0.0046(11) 0.0026(12)
C50 0.0237(9) 0.0164(9) 0.0197(9) 0.0014(8) -0.0046(7) -0.0008(7)
C51 0.0388(11) 0.0222(10) 0.0182(10) 0.0009(8) -0.0032(8) 0.0052(9)
C52 0.0345(11) 0.0191(10) 0.0263(11) 0.0013(8) -0.0021(8) 0.0065(8)
C53 0.0255(10) 0.0179(10) 0.0255(10) 0.0070(8) -0.0050(8) 0.0009(8)
C54 0.0317(11) 0.0243(10) 0.0194(10) 0.0054(8) -0.0005(8) 0.0004(8)
C55 0.0288(10) 0.0178(9) 0.0210(10) 0.0014(8) -0.0008(8) 0.0028(8)
C56 0.0287(10) 0.0128(9) 0.0156(9) 0.0027(7) 0.0007(7) 0.0051(7)
C57 0.0342(11) 0.0162(10) 0.0193(10) 0.0000(7) -0.0040(8) 0.0056(8)
C58 0.0594(15) 0.0231(11) 0.0181(10) -0.0034(8) -0.0060(10) 0.0103(10)
C59 0.0711(17) 0.0307(12) 0.0200(11) 0.0040(9) 0.0142(11) 0.0137(12)
C60 0.0450(13) 0.0291(12) 0.0351(13) 0.0111(10) 0.0191(11) 0.0110(10)
C61 0.0316(11) 0.0177(10) 0.0298(11) 0.0084(8) 0.0059(9) 0.0060(8)
C62 0.0592(16) 0.0258(12) 0.0381(13) -0.0067(10) -0.0185(11) -0.0037(11)
C63 0.072(2) 0.0467(17) 0.0563(18) 0.0158(14) -0.0273(15) -0.0138(14)
C64 0.0724(19) 0.0295(14) 0.0593(18) 0.0029(12) -0.0322(15) -0.0081(13)
C65 0.0260(11) 0.0350(13) 0.0435(13) 0.0125(11) 0.0021(9) -0.0057(9)
C66 0.0319(12) 0.0352(13) 0.0581(16) -0.0013(12) 0.0057(11) -0.0031(10)
C67 0.0292(13) 0.0322(14) 0.103(3) 0.0193(15) -0.0019(14) -0.0014(10)
C68 0.0317(11) 0.0296(12) 0.0262(11) -0.0020(9) -0.0110(9) -0.0029(9)
C69 0.0379(14) 0.0351(14) 0.0665(19) 0.0031(13) -0.0158(12) 0.0030(11)
C70 0.0501(15) 0.0286(13) 0.0514(16) 0.0059(11) -0.0178(12) -0.0062(11)
Fe1 0.0493(2) 0.01590(16) 0.01341(15) -0.00268(12) -0.01123(14) 0.00853(14)
Mo1 0.01653(8) 0.01200(8) 0.01241(8) 0.00010(5) -0.00335(5) 0.00074(5)
Mo2 0.02670(9) 0.01291(8) 0.01225(8) -0.00064(5) -0.00420(6) 0.00405(6)
N1 0.0155(7) 0.0149(8) 0.0165(7) 0.0030(6) -0.0017(6) 0.0004(6)
N2 0.0152(7) 0.0174(8) 0.0183(8) 0.0038(6) -0.0027(6) -0.0007(6)
N3 0.0345(9) 0.0149(8) 0.0156(8) -0.0012(6) -0.0062(6) 0.0057(7)
N4 0.0223(8) 0.0148(8) 0.0142(7) 0.0008(6) -0.0022(6) 0.0003(6)
P1 0.0187(2) 0.0161(2) 0.0228(2) 0.00455(19) -0.00381(18) -0.00156(18)
P2 0.0395(3) 0.0155(2) 0.0286(3) -0.0005(2) -0.0185(2) -0.0025(2)
P3 0.0329(3) 0.0229(3) 0.0151(2) 0.00256(19) 0.00365(19) 0.0113(2)
P4 0.0166(2) 0.0177(2) 0.0182(2) 0.00063(18) -0.00280(17) 0.00185(17)
P5 0.0180(2) 0.0129(2) 0.0137(2) 0.00007(17) -0.00158(16) 0.00066(16)
C1 0.023(3) 0.020(2) 0.015(2) -0.0053(16) -0.005(2) 0.002(2)
C2 0.019(3) 0.021(2) 0.012(2) -0.0045(16) -0.003(2) -0.002(2)
C3 0.018(3) 0.020(2) 0.0121(19) -0.0010(16) -0.003(3) 0.003(3)
C4 0.022(3) 0.023(2) 0.0114(17) -0.0020(15) -0.001(2) -0.002(2)
C5 0.025(3) 0.022(2) 0.0130(19) -0.0003(16) -0.006(2) 0.005(2)
C6 0.022(3) 0.034(3) 0.026(3) -0.011(2) -0.009(2) 0.003(2)
C7 0.028(4) 0.016(3) 0.022(4) -0.005(2) 0.002(2) -0.001(2)
C8 0.024(4) 0.027(3) 0.022(2) -0.005(2) 0.005(4) 0.000(3)
C9 0.034(3) 0.030(2) 0.018(2) -0.0013(18) 0.008(3) -0.006(3)
C10 0.044(4) 0.023(2) 0.018(2) 0.0027(18) -0.005(3) 0.009(3)
C1A 0.022(3) 0.023(2) 0.015(2) -0.0033(18) -0.006(2) -0.002(2)
C2A 0.025(4) 0.018(2) 0.012(2) -0.0017(18) -0.003(3) 0.003(3)
C3A 0.022(3) 0.030(2) 0.009(2) -0.0045(17) -0.002(3) 0.001(3)
C4A 0.022(3) 0.026(2) 0.0114(19) -0.0016(17) 0.000(3) 0.001(3)
C5A 0.022(3) 0.023(2) 0.0107(19) -0.0005(16) -0.006(2) -0.002(2)
C6A 0.022(3) 0.026(3) 0.021(3) -0.007(2) -0.007(2) 0.000(2)
C7A 0.039(5) 0.021(3) 0.021(4) -0.004(2) -0.003(3) -0.001(3)
C8A 0.032(5) 0.035(4) 0.025(3) -0.010(3) 0.007(5) 0.015(4)
C9A 0.029(3) 0.045(3) 0.022(3) 0.001(2) 0.010(3) -0.006(3)
C10A 0.039(4) 0.023(3) 0.023(3) 0.003(2) -0.005(3) 0.003(3)
C71 0.0646(19) 0.0624(19) 0.0384(15) 0.0017(13) 0.0144(13) -0.0152(15)
C72 0.0507(18) 0.110(3) 0.074(2) 0.059(2) 0.0085(16) 0.0013(18)
C73 0.0554(18) 0.0441(17) 0.097(3) -0.0233(17) 0.0268(18) 0.0027(14)
C74 0.0528(19) 0.048(2) 0.150(4) 0.015(2) 0.000(2) 0.0202(15)
O1 0.0439(10) 0.0434(10) 0.0449(10) 0.0002(8) 0.0110(8) 0.0040(8)

loop_
_atom_type_symbol
_atom_type_description
_atom_type_scat_dispersion_real
_atom_type_scat_dispersion_imag
_atom_type_scat_source
C C 0.0181 0.0091 'International Tables Vol C Tables 4.2.6.8 and 6.1.1.4'
H H 0.0000 0.0000 'International Tables Vol C Tables 4.2.6.8 and 6.1.1.4'
B B 0.0090 0.0039 'International Tables Vol C Tables 4.2.6.8 and 6.1.1.4'
Fe Fe -1.1336 3.1974 'International Tables Vol C Tables 4.2.6.8 and 6.1.1.4'
Mo Mo -0.0483 2.7339 'International Tables Vol C Tables 4.2.6.8 and 6.1.1.4'
N N 0.0311 0.0180 'International Tables Vol C Tables 4.2.6.8 and 6.1.1.4'
O O 0.0492 0.0322 'International Tables Vol C Tables 4.2.6.8 and 6.1.1.4'
P P 0.2955 0.4335 'International Tables Vol C Tables 4.2.6.8 and 6.1.1.4'

loop_
_geom_angle_atom_site_label_1
_geom_angle_atom_site_label_2
_geom_angle_atom_site_label_3
_geom_angle
_geom_angle_site_symmetry_1
_geom_angle_site_symmetry_3
_geom_angle_publ_flag
C23 B1 Mo1 177.21(13) . . ?
N1 B1 C23 125.74(16) . . ?
N1 B1 Mo1 53.96(9) . . ?
N2 B1 C23 126.34(16) . . ?
N2 B1 Mo1 53.78(9) . . ?
N2 B1 N1 107.71(16) . . ?
N3 B2 C50 124.17(17) . . ?
N3 B2 N4 110.06(16) . . ?
N4 B2 C50 125.68(17) . . ?
C16 C11 C12 118.41(17) . . ?
C16 C11 N1 121.72(16) . . ?
N1 C11 C12 119.73(17) . . ?
C11 C12 C20 120.23(17) . . ?
C13 C12 C11 118.94(19) . . ?
C13 C12 C20 120.74(18) . . ?
C12 C13 H13 118.9 . . ?
C14 C13 C12 122.3(2) . . ?
C14 C13 H13 118.9 . . ?
C13 C14 H14 120.6 . . ?
C15 C14 C13 118.76(19) . . ?
C15 C14 H14 120.6 . . ?
C14 C15 H15 119.1 . . ?
C14 C15 C16 121.9(2) . . ?
C16 C15 H15 119.1 . . ?
C11 C16 C17 123.74(16) . . ?
C15 C16 C11 119.35(18) . . ?
C15 C16 C17 116.89(18) . . ?
C16 C17 H17 107.9 . . ?
C16 C17 C18 111.67(16) . . ?
C16 C17 C19 111.57(17) . . ?
C18 C17 H17 107.9 . . ?
C18 C17 C19 109.70(17) . . ?
C19 C17 H17 107.9 . . ?
C17 C18 H18A 109.5 . . ?
C17 C18 H18B 109.5 . . ?
C17 C18 H18C 109.5 . . ?
H18A C18 H18B 109.5 . . ?
H18A C18 H18C 109.5 . . ?
H18B C18 H18C 109.5 . . ?
C17 C19 H19A 109.5 . . ?
C17 C19 H19B 109.5 . . ?
C17 C19 H19C 109.5 . . ?
H19A C19 H19B 109.5 . . ?
H19A C19 H19C 109.5 . . ?
H19B C19 H19C 109.5 . . ?
C12 C20 H20 108.6 . . ?
C12 C20 C21 110.0(2) . . ?
C12 C20 C22 113.2(2) . . ?
C21 C20 H20 108.6 . . ?
C21 C20 C22 107.7(3) . . ?
C22 C20 H20 108.6 . . ?
C20 C21 H21A 109.5 . . ?
C20 C21 H21B 109.5 . . ?
C20 C21 H21C 109.5 . . ?
H21A C21 H21B 109.5 . . ?
H21A C21 H21C 109.5 . . ?
H21B C21 H21C 109.5 . . ?
C20 C22 H22A 109.5 . . ?
C20 C22 H22B 109.5 . . ?
C20 C22 H22C 109.5 . . ?
H22A C22 H22B 109.5 . . ?
H22A C22 H22C 109.5 . . ?
H22B C22 H22C 109.5 . . ?
C24 C23 B1 121.30(17) . . ?
C24 C23 C28 115.97(18) . . ?
C28 C23 B1 122.65(18) . . ?
C23 C24 H24 118.9 . . ?
C25 C24 C23 122.3(2) . . ?
C25 C24 H24 118.9 . . ?
C24 C25 H25 119.9 . . ?
C26 C25 C24 120.2(2) . . ?
C26 C25 H25 119.9 . . ?
C25 C26 H26 120.4 . . ?
C27 C26 C25 119.2(2) . . ?
C27 C26 H26 120.4 . . ?
C26 C27 H27 119.8 . . ?
C26 C27 C28 120.4(2) . . ?
C28 C27 H27 119.8 . . ?
C23 C28 H28 119.0 . . ?
C27 C28 C23 121.9(2) . . ?
C27 C28 H28 119.0 . . ?
C30 C29 C34 119.07(17) . . ?
C30 C29 N2 120.61(16) . . ?
C34 C29 N2 120.28(17) . . ?
C29 C30 C35 123.11(17) . . ?
C31 C30 C29 119.24(18) . . ?
C31 C30 C35 117.61(18) . . ?
C30 C31 H31 119.2 . . ?
C32 C31 C30 121.6(2) . . ?
C32 C31 H31 119.2 . . ?
C31 C32 H32 120.3 . . ?
C33 C32 C31 119.31(19) . . ?
C33 C32 H32 120.3 . . ?
C32 C33 H33 119.2 . . ?
C32 C33 C34 121.6(2) . . ?
C34 C33 H33 119.2 . . ?
C29 C34 C38 120.60(17) . . ?
C33 C34 C29 119.11(19) . . ?
C33 C34 C38 120.27(18) . . ?
C30 C35 H35 108.0 . . ?
C30 C35 C36 113.11(16) . . ?
C30 C35 C37 109.74(16) . . ?
C36 C35 H35 108.0 . . ?
C36 C35 C37 109.93(16) . . ?
C37 C35 H35 108.0 . . ?
C35 C36 H36A 109.5 . . ?
C35 C36 H36B 109.5 . . ?
C35 C36 H36C 109.5 . . ?
H36A C36 H36B 109.5 . . ?
H36A C36 H36C 109.5 . . ?
H36B C36 H36C 109.5 . . ?
C35 C37 H37A 109.5 . . ?
C35 C37 H37B 109.5 . . ?
C35 C37 H37C 109.5 . . ?
H37A C37 H37B 109.5 . . ?
H37A C37 H37C 109.5 . . ?
H37B C37 H37C 109.5 . . ?
C34 C38 H38 107.7 . . ?
C34 C38 C39 112.59(18) . . ?
C34 C38 C40 112.1(2) . . ?
C39 C38 H38 107.7 . . ?
C40 C38 H38 107.7 . . ?
C40 C38 C39 108.7(2) . . ?
C38 C39 H39A 109.5 . . ?
C38 C39 H39B 109.5 . . ?
C38 C39 H39C 109.5 . . ?
H39A C39 H39B 109.5 . . ?
H39A C39 H39C 109.5 . . ?
H39B C39 H39C 109.5 . . ?
C38 C40 H40A 109.5 . . ?
C38 C40 H40B 109.5 . . ?
C38 C40 H40C 109.5 . . ?
H40A C40 H40B 109.5 . . ?
H40A C40 H40C 109.5 . . ?
H40B C40 H40C 109.5 . . ?
C42 C41 C46 121.1(2) . . ?
C42 C41 Mo2 96.96(13) . . ?
C46 C41 Mo2 117.54(14) . . ?
N3 C41 C42 118.48(19) . . ?
N3 C41 C46 120.4(2) . . ?
N3 C41 Mo2 51.79(9) . . ?
C41 C42 C47 122.03(19) . . ?
C43 C42 C41 117.7(2) . . ?
C43 C42 C47 120.0(2) . . ?
C42 C43 H43 119.3 . . ?
C44 C43 C42 121.3(3) . . ?
C44 C43 H43 119.3 . . ?
C43 C44 H44 119.8 . . ?
C43 C44 C45 120.3(2) . . ?
C45 C44 H44 119.8 . . ?
C44 C45 H45 118.9 . . ?
C44 C45 C46 122.2(3) . . ?
C46 C45 H45 118.9 . . ?
C41 C46 C62 122.44(19) . . ?
C45 C46 C41 117.3(2) . . ?
C45 C46 C62 120.2(2) . . ?
C42 C47 H47 107.2 . . ?
C42 C47 C48 114.2(2) . . ?
C42 C47 C49 110.74(19) . . ?
C48 C47 H47 107.2 . . ?
C48 C47 C49 109.9(2) . . ?
C49 C47 H47 107.2 . . ?
C47 C48 H48A 109.5 . . ?
C47 C48 H48B 109.5 . . ?
C47 C48 H48C 109.5 . . ?
H48A C48 H48B 109.5 . . ?
H48A C48 H48C 109.5 . . ?
H48B C48 H48C 109.5 . . ?
C47 C49 H49A 109.5 . . ?
C47 C49 H49B 109.5 . . ?
C47 C49 H49C 109.5 . . ?
H49A C49 H49B 109.5 . . ?
H49A C49 H49C 109.5 . . ?
H49B C49 H49C 109.5 . . ?
C51 C50 B2 120.28(17) . . ?
C51 C50 C55 115.65(17) . . ?
C55 C50 B2 124.07(17) . . ?
C50 C51 H51 118.6 . . ?
C52 C51 C50 122.72(19) . . ?
C52 C51 H51 118.6 . . ?
C51 C52 H52 119.9 . . ?
C53 C52 C51 120.14(19) . . ?
C53 C52 H52 119.9 . . ?
C52 C53 H53 120.6 . . ?
C54 C53 C52 118.85(18) . . ?
C54 C53 H53 120.6 . . ?
C53 C54 H54 119.5 . . ?
C53 C54 C55 121.01(19) . . ?
C55 C54 H54 119.5 . . ?
C50 C55 H55 119.2 . . ?
C54 C55 C50 121.62(18) . . ?
C54 C55 H55 119.2 . . ?
C57 C56 C61 121.95(18) . . ?
C57 C56 N4 120.02(17) . . ?
C61 C56 N4 118.02(17) . . ?
C56 C57 C58 117.4(2) . . ?
C56 C57 C68 122.76(18) . . ?
C58 C57 C68 119.78(19) . . ?
C57 C58 H58 119.4 . . ?
C59 C58 C57 121.2(2) . . ?
C59 C58 H58 119.4 . . ?
C58 C59 H59 119.8 . . ?
C58 C59 C60 120.3(2) . . ?
C60 C59 H59 119.8 . . ?
C59 C60 H60 119.4 . . ?
C59 C60 C61 121.3(2) . . ?
C61 C60 H60 119.4 . . ?
C56 C61 C65 122.10(19) . . ?
C60 C61 C56 117.6(2) . . ?
C60 C61 C65 120.3(2) . . ?
C46 C62 H62 107.8 . . ?
C46 C62 C63 111.7(2) . . ?
C46 C62 C64 113.0(2) . . ?
C63 C62 H62 107.8 . . ?
C64 C62 H62 107.8 . . ?
C64 C62 C63 108.5(2) . . ?
C62 C63 H63A 109.5 . . ?
C62 C63 H63B 109.5 . . ?
C62 C63 H63C 109.5 . . ?
H63A C63 H63B 109.5 . . ?
H63A C63 H63C 109.5 . . ?
H63B C63 H63C 109.5 . . ?
C62 C64 H64A 109.5 . . ?
C62 C64 H64B 109.5 . . ?
C62 C64 H64C 109.5 . . ?
H64A C64 H64B 109.5 . . ?
H64A C64 H64C 109.5 . . ?
H64B C64 H64C 109.5 . . ?
C61 C65 H65 107.6 . . ?
C61 C65 C66 111.34(19) . . ?
C61 C65 C67 112.5(2) . . ?
C66 C65 H65 107.6 . . ?
C66 C65 C67 109.93(19) . . ?
C67 C65 H65 107.6 . . ?
C65 C66 H66A 109.5 . . ?
C65 C66 H66B 109.5 . . ?
C65 C66 H66C 109.5 . . ?
H66A C66 H66B 109.5 . . ?
H66A C66 H66C 109.5 . . ?
H66B C66 H66C 109.5 . . ?
C65 C67 H67A 109.5 . . ?
C65 C67 H67B 109.5 . . ?
C65 C67 H67C 109.5 . . ?
H67A C67 H67B 109.5 . . ?
H67A C67 H67C 109.5 . . ?
H67B C67 H67C 109.5 . . ?
C57 C68 H68 107.7 . . ?
C57 C68 C69 111.53(19) . . ?
C57 C68 C70 111.89(19) . . ?
C69 C68 H68 107.7 . . ?
C70 C68 H68 107.7 . . ?
C70 C68 C69 110.12(19) . . ?
C68 C69 H69A 109.5 . . ?
C68 C69 H69B 109.5 . . ?
C68 C69 H69C 109.5 . . ?
H69A C69 H69B 109.5 . . ?
H69A C69 H69C 109.5 . . ?
H69B C69 H69C 109.5 . . ?
C68 C70 H70A 109.5 . . ?
C68 C70 H70B 109.5 . . ?
C68 C70 H70C 109.5 . . ?
H70A C70 H70B 109.5 . . ?
H70A C70 H70C 109.5 . . ?
H70B C70 H70C 109.5 . . ?
P2 Fe1 P3 108.65(2) . . ?
P2 Fe1 C1 85.12(19) . . ?
P2 Fe1 C2 82.5(2) . . ?
P2 Fe1 C3A 122.5(2) . . ?
P2 Fe1 C4A 156.01(19) . . ?
P3 Fe1 C1 160.08(18) . . ?
P3 Fe1 C3A 85.6(2) . . ?
P3 Fe1 C4A 84.8(2) . . ?
C2 Fe1 P3 127.87(18) . . ?
C2 Fe1 C1 37.58(19) . . ?
C3 Fe1 P2 114.6(2) . . ?
C3 Fe1 P3 96.6(2) . . ?
C3 Fe1 C1 64.0(2) . . ?
C3 Fe1 C2 37.9(2) . . ?
C3 Fe1 C5 66.6(2) . . ?
C4 Fe1 P2 146.7(2) . . ?
C4 Fe1 P3 97.9(2) . . ?
C4 Fe1 C1 64.6(2) . . ?
C4 Fe1 C2 65.1(2) . . ?
C4 Fe1 C3 40.6(2) . . ?
C4 Fe1 C5 39.85(19) . . ?
C5 Fe1 P2 119.2(2) . . ?
C5 Fe1 P3 132.1(2) . . ?
C5 Fe1 C1 37.94(19) . . ?
C5 Fe1 C2 64.3(2) . . ?
C1A Fe1 P2 98.6(2) . . ?
C1A Fe1 P3 147.2(2) . . ?
C1A Fe1 C2A 39.9(2) . . ?
C1A Fe1 C3A 64.1(3) . . ?
C1A Fe1 C4A 63.6(2) . . ?
C1A Fe1 C5A 39.4(2) . . ?
C2A Fe1 P2 93.8(2) . . ?
C2A Fe1 P3 118.3(2) . . ?
C2A Fe1 C3A 37.0(2) . . ?
C2A Fe1 C4A 62.2(3) . . ?
C2A Fe1 C5A 65.1(2) . . ?
C3A Fe1 C4A 36.6(2) . . ?
C5A Fe1 P2 134.8(2) . . ?
C5A Fe1 P3 116.6(2) . . ?
C5A Fe1 C3A 63.0(3) . . ?
C5A Fe1 C4A 37.2(2) . . ?
B1 Mo1 Mo2 164.90(4) . . ?
B1 Mo1 P2 136.73(5) . . ?
B1 Mo1 P3 136.28(5) . . ?
Fe1 Mo1 B1 130.11(4) . . ?
Fe1 Mo1 Mo2 64.952(9) . . ?
Fe1 Mo1 P1 98.843(15) . . ?
Fe1 Mo1 P2 49.455(15) . . ?
Fe1 Mo1 P3 50.686(14) . . ?
N1 Mo1 B1 34.35(6) . . ?
N1 Mo1 Fe1 121.79(4) . . ?
N1 Mo1 Mo2 144.12(4) . . ?
N1 Mo1 P1 138.60(4) . . ?
N1 Mo1 P2 164.27(4) . . ?
N1 Mo1 P3 103.02(4) . . ?
N1 Mo1 P4 86.55(4) . . ?
N2 Mo1 B1 34.16(6) . . ?
N2 Mo1 Fe1 121.64(4) . . ?
N2 Mo1 Mo2 142.23(4) . . ?
N2 Mo1 N1 68.50(6) . . ?
N2 Mo1 P1 84.38(4) . . ?
N2 Mo1 P2 103.82(4) . . ?
N2 Mo1 P3 164.46(4) . . ?
N2 Mo1 P4 138.54(4) . . ?
P1 Mo1 B1 112.79(5) . . ?
P1 Mo1 Mo2 58.240(12) . . ?
P1 Mo1 P2 49.925(17) . . ?
P1 Mo1 P3 109.352(16) . . ?
P2 Mo1 Mo2 49.108(11) . . ?
P3 Mo1 Mo2 51.141(11) . . ?
P3 Mo1 P2 80.989(17) . . ?
P4 Mo1 B1 114.34(5) . . ?
P4 Mo1 Fe1 99.507(15) . . ?
P4 Mo1 Mo2 58.020(12) . . ?
P4 Mo1 P1 94.874(17) . . ?
P4 Mo1 P2 107.090(17) . . ?
P4 Mo1 P3 49.941(16) . . ?
C41 Mo2 Fe1 120.62(4) . . ?
C41 Mo2 Mo1 169.51(5) . . ?
C41 Mo2 P1 127.10(5) . . ?
C41 Mo2 P4 137.21(5) . . ?
Fe1 Mo2 Mo1 49.918(7) . . ?
N3 Mo2 C41 33.60(6) . . ?
N3 Mo2 Fe1 152.42(5) . . ?
N3 Mo2 Mo1 153.94(5) . . ?
N3 Mo2 P1 105.56(5) . . ?
N3 Mo2 P2 116.98(5) . . ?
N3 Mo2 P3 137.64(5) . . ?
N3 Mo2 P4 121.32(5) . . ?
N3 Mo2 P5 76.94(5) . . ?
P1 Mo2 Fe1 84.559(13) . . ?
P1 Mo2 Mo1 52.531(11) . . ?
P2 Mo2 C41 106.48(5) . . ?
P2 Mo2 Fe1 49.117(16) . . ?
P2 Mo2 Mo1 64.314(13) . . ?
P2 Mo2 P1 53.371(18) . . ?
P2 Mo2 P3 98.09(2) . . ?
P2 Mo2 P4 115.665(17) . . ?
P2 Mo2 P5 107.022(19) . . ?
P3 Mo2 C41 116.66(5) . . ?
P3 Mo2 Fe1 49.150(15) . . ?
P3 Mo2 Mo1 62.082(12) . . ?
P3 Mo2 P1 114.581(16) . . ?
P3 Mo2 P4 51.862(16) . . ?
P4 Mo2 Fe1 84.332(13) . . ?
P4 Mo2 Mo1 51.395(11) . . ?
P4 Mo2 P1 86.172(15) . . ?
P5 Mo2 C41 110.53(5) . . ?
P5 Mo2 Fe1 127.510(14) . . ?
P5 Mo2 Mo1 78.027(12) . . ?
P5 Mo2 P1 53.959(15) . . ?
P5 Mo2 P3 116.317(17) . . ?
P5 Mo2 P4 64.509(15) . . ?
B1 N1 Mo1 91.69(11) . . ?
C11 N1 B1 132.23(16) . . ?
C11 N1 Mo1 130.77(11) . . ?
B1 N2 Mo1 92.07(11) . . ?
C29 N2 B1 129.89(16) . . ?
C29 N2 Mo1 133.67(12) . . ?
B2 N3 Mo2 131.01(13) . . ?
C41 N3 B2 134.32(16) . . ?
C41 N3 Mo2 94.61(11) . . ?
B2 N4 P5 117.96(13) . . ?
C56 N4 B2 126.25(15) . . ?
C56 N4 P5 115.66(12) . . ?
Mo1 P1 Mo2 69.229(13) . . ?
P2 P1 Mo1 73.92(2) . . ?
P2 P1 Mo2 57.707(19) . . ?
P2 P1 P5 116.24(3) . . ?
P5 P1 Mo1 90.26(2) . . ?
P5 P1 Mo2 58.899(16) . . ?
Fe1 P2 Mo1 55.899(14) . . ?
Fe1 P2 Mo2 77.29(2) . . ?
Fe1 P2 P1 111.38(3) . . ?
Mo2 P2 Mo1 66.578(13) . . ?
P1 P2 Mo1 56.152(17) . . ?
P1 P2 Mo2 68.922(19) . . ?
Fe1 P3 Mo1 56.785(14) . . ?
Fe1 P3 Mo2 75.581(19) . . ?
Mo2 P3 Mo1 66.778(13) . . ?
P4 P3 Fe1 111.36(3) . . ?
P4 P3 Mo1 55.969(16) . . ?
P4 P3 Mo2 67.576(19) . . ?
Mo1 P4 Mo2 70.585(13) . . ?
Mo1 P4 P5 82.864(17) . . ?
Mo2 P4 P5 54.918(14) . . ?
P3 P4 Mo1 74.09(2) . . ?
P3 P4 Mo2 60.563(19) . . ?
P3 P4 P5 115.43(3) . . ?
Mo2 P5 P4 60.573(15) . . ?
N4 P5 Mo2 102.88(5) . . ?
N4 P5 P1 116.24(6) . . ?
N4 P5 P4 141.04(6) . . ?
P1 P5 Mo2 67.142(18) . . ?
P1 P5 P4 90.81(2) . . ?
C2 C1 Fe1 70.0(4) . . ?
C2 C1 C6 124.4(5) . . ?
C5 C1 Fe1 66.8(3) . . ?
C5 C1 C2 107.9(5) . . ?
C5 C1 C6 127.3(5) . . ?
C6 C1 Fe1 134.3(4) . . ?
C1 C2 Fe1 72.5(4) . . ?
C1 C2 C7 124.7(6) . . ?
C3 C2 Fe1 66.7(4) . . ?
C3 C2 C1 108.6(5) . . ?
C3 C2 C7 126.4(5) . . ?
C7 C2 Fe1 132.0(6) . . ?
C2 C3 Fe1 75.4(4) . . ?
C2 C3 C4 107.8(5) . . ?
C2 C3 C8 127.1(6) . . ?
C4 C3 Fe1 68.0(4) . . ?
C4 C3 C8 124.7(6) . . ?
C8 C3 Fe1 127.0(7) . . ?
C3 C4 Fe1 71.4(4) . . ?
C3 C4 C9 123.9(5) . . ?
C5 C4 Fe1 73.1(3) . . ?
C5 C4 C3 108.1(5) . . ?
C5 C4 C9 127.1(5) . . ?
C9 C4 Fe1 129.3(4) . . ?
C1 C5 Fe1 75.3(3) . . ?
C1 C5 C4 107.6(4) . . ?
C1 C5 C10 126.4(5) . . ?
C4 C5 Fe1 67.1(3) . . ?
C4 C5 C10 125.7(5) . . ?
C10 C5 Fe1 128.5(4) . . ?
C1 C6 H6A 109.5 . . ?
C1 C6 H6B 109.5 . . ?
C1 C6 H6C 109.5 . . ?
H6A C6 H6B 109.5 . . ?
H6A C6 H6C 109.5 . . ?
H6B C6 H6C 109.5 . . ?
C2 C7 H7A 109.5 . . ?
C2 C7 H7B 109.5 . . ?
C2 C7 H7C 109.5 . . ?
H7A C7 H7B 109.5 . . ?
H7A C7 H7C 109.5 . . ?
H7B C7 H7C 109.5 . . ?
C3 C8 H8A 109.5 . . ?
C3 C8 H8B 109.5 . . ?
C3 C8 H8C 109.5 . . ?
H8A C8 H8B 109.5 . . ?
H8A C8 H8C 109.5 . . ?
H8B C8 H8C 109.5 . . ?
C4 C9 H9A 109.5 . . ?
C4 C9 H9B 109.5 . . ?
C4 C9 H9C 109.5 . . ?
H9A C9 H9B 109.5 . . ?
H9A C9 H9C 109.5 . . ?
H9B C9 H9C 109.5 . . ?
C5 C10 H10A 109.5 . . ?
C5 C10 H10B 109.5 . . ?
C5 C10 H10C 109.5 . . ?
H10A C10 H10B 109.5 . . ?
H10A C10 H10C 109.5 . . ?
H10B C10 H10C 109.5 . . ?
C2A C1A Fe1 72.6(4) . . ?
C2A C1A C6A 125.2(6) . . ?
C5A C1A Fe1 73.4(4) . . ?
C5A C1A C2A 107.3(5) . . ?
C5A C1A C6A 126.9(5) . . ?
C6A C1A Fe1 126.5(4) . . ?
C1A C2A Fe1 67.5(4) . . ?
C1A C2A C7A 124.3(7) . . ?
C3A C2A Fe1 76.4(5) . . ?
C3A C2A C1A 108.6(6) . . ?
C3A C2A C7A 126.8(6) . . ?
C7A C2A Fe1 127.4(6) . . ?
C2A C3A Fe1 66.6(5) . . ?
C2A C3A C4A 108.2(5) . . ?
C2A C3A C8A 126.8(7) . . ?
C4A C3A Fe1 72.8(4) . . ?
C4A C3A C8A 124.5(7) . . ?
C8A C3A Fe1 132.6(8) . . ?
C3A C4A Fe1 70.6(4) . . ?
C3A C4A C9A 123.5(6) . . ?
C5A C4A Fe1 65.9(4) . . ?
C5A C4A C3A 107.9(5) . . ?
C5A C4A C9A 128.1(5) . . ?
C9A C4A Fe1 135.5(5) . . ?
C1A C5A Fe1 67.2(3) . . ?
C1A C5A C10A 125.1(5) . . ?
C4A C5A Fe1 76.8(4) . . ?
C4A C5A C1A 108.0(5) . . ?
C4A C5A C10A 126.2(5) . . ?
C10A C5A Fe1 129.3(4) . . ?
C1A C6A H6AA 109.5 . . ?
C1A C6A H6AB 109.5 . . ?
C1A C6A H6AC 109.5 . . ?
H6AA C6A H6AB 109.5 . . ?
H6AA C6A H6AC 109.5 . . ?
H6AB C6A H6AC 109.5 . . ?
C2A C7A H7AA 109.5 . . ?
C2A C7A H7AB 109.5 . . ?
C2A C7A H7AC 109.5 . . ?
H7AA C7A H7AB 109.5 . . ?
H7AA C7A H7AC 109.5 . . ?
H7AB C7A H7AC 109.5 . . ?
C3A C8A H8AA 109.5 . . ?
C3A C8A H8AB 109.5 . . ?
C3A C8A H8AC 109.5 . . ?
H8AA C8A H8AB 109.5 . . ?
H8AA C8A H8AC 109.5 . . ?
H8AB C8A H8AC 109.5 . . ?
C4A C9A H9AA 109.5 . . ?
C4A C9A H9AB 109.5 . . ?
C4A C9A H9AC 109.5 . . ?
H9AA C9A H9AB 109.5 . . ?
H9AA C9A H9AC 109.5 . . ?
H9AB C9A H9AC 109.5 . . ?
C5A C10A H10D 109.5 . . ?
C5A C10A H10E 109.5 . . ?
C5A C10A H10F 109.5 . . ?
H10D C10A H10E 109.5 . . ?
H10D C10A H10F 109.5 . . ?
H10E C10A H10F 109.5 . . ?
H71A C71 H71B 108.3 . . ?
C72 C71 H71A 109.8 . . ?
C72 C71 H71B 109.8 . . ?
O1 C71 H71A 109.8 . . ?
O1 C71 H71B 109.8 . . ?
O1 C71 C72 109.2(2) . . ?
C71 C72 H72A 109.5 . . ?
C71 C72 H72B 109.5 . . ?
C71 C72 H72C 109.5 . . ?
H72A C72 H72B 109.5 . . ?
H72A C72 H72C 109.5 . . ?
H72B C72 H72C 109.5 . . ?
H73A C73 H73B 108.3 . . ?
C74 C73 H73A 110.0 . . ?
C74 C73 H73B 110.0 . . ?
O1 C73 H73A 110.0 . . ?
O1 C73 H73B 110.0 . . ?
O1 C73 C74 108.7(3) . . ?
C73 C74 H74A 109.5 . . ?
C73 C74 H74B 109.5 . . ?
C73 C74 H74C 109.5 . . ?
H74A C74 H74B 109.5 . . ?
H74A C74 H74C 109.5 . . ?
H74B C74 H74C 109.5 . . ?
C73 O1 C71 113.4(2) . . ?

loop_
_geom_bond_atom_site_label_1
_geom_bond_atom_site_label_2
_geom_bond_distance
_geom_bond_site_symmetry_2
_geom_bond_publ_flag
B1 C23 1.590(3) . ?
B1 Mo1 2.565(2) . ?
B1 N1 1.448(2) . ?
B1 N2 1.441(3) . ?
B2 C50 1.582(3) . ?
B2 N3 1.433(3) . ?
B2 N4 1.452(3) . ?
C11 C12 1.422(3) . ?
C11 C16 1.418(3) . ?
C11 N1 1.420(2) . ?
C12 C13 1.391(3) . ?
C12 C20 1.517(3) . ?
C13 H13 0.9500 . ?
C13 C14 1.381(3) . ?
C14 H14 0.9500 . ?
C14 C15 1.369(3) . ?
C15 H15 0.9500 . ?
C15 C16 1.397(3) . ?
C16 C17 1.519(3) . ?
C17 H17 1.0000 . ?
C17 C18 1.533(3) . ?
C17 C19 1.540(3) . ?
C18 H18A 0.9800 . ?
C18 H18B 0.9800 . ?
C18 H18C 0.9800 . ?
C19 H19A 0.9800 . ?
C19 H19B 0.9800 . ?
C19 H19C 0.9800 . ?
C20 H20 1.0000 . ?
C20 C21 1.525(4) . ?
C20 C22 1.537(3) . ?
C21 H21A 0.9800 . ?
C21 H21B 0.9800 . ?
C21 H21C 0.9800 . ?
C22 H22A 0.9800 . ?
C22 H22B 0.9800 . ?
C22 H22C 0.9800 . ?
C23 C24 1.392(3) . ?
C23 C28 1.396(3) . ?
C24 H24 0.9500 . ?
C24 C25 1.391(3) . ?
C25 H25 0.9500 . ?
C25 C26 1.374(3) . ?
C26 H26 0.9500 . ?
C26 C27 1.373(3) . ?
C27 H27 0.9500 . ?
C27 C28 1.393(3) . ?
C28 H28 0.9500 . ?
C29 C30 1.415(3) . ?
C29 C34 1.417(3) . ?
C29 N2 1.422(2) . ?
C30 C31 1.394(3) . ?
C30 C35 1.519(3) . ?
C31 H31 0.9500 . ?
C31 C32 1.379(3) . ?
C32 H32 0.9500 . ?
C32 C33 1.378(3) . ?
C33 H33 0.9500 . ?
C33 C34 1.395(3) . ?
C34 C38 1.521(3) . ?
C35 H35 1.0000 . ?
C35 C36 1.530(3) . ?
C35 C37 1.536(3) . ?
C36 H36A 0.9800 . ?
C36 H36B 0.9800 . ?
C36 H36C 0.9800 . ?
C37 H37A 0.9800 . ?
C37 H37B 0.9800 . ?
C37 H37C 0.9800 . ?
C38 H38 1.0000 . ?
C38 C39 1.535(3) . ?
C38 C40 1.524(4) . ?
C39 H39A 0.9800 . ?
C39 H39B 0.9800 . ?
C39 H39C 0.9800 . ?
C40 H40A 0.9800 . ?
C40 H40B 0.9800 . ?
C40 H40C 0.9800 . ?
C41 C42 1.423(3) . ?
C41 C46 1.431(3) . ?
C41 Mo2 2.5502(19) . ?
C41 N3 1.416(2) . ?
C42 C43 1.404(3) . ?
C42 C47 1.521(4) . ?
C43 H43 0.9500 . ?
C43 C44 1.378(4) . ?
C44 H44 0.9500 . ?
C44 C45 1.379(4) . ?
C45 H45 0.9500 . ?
C45 C46 1.390(3) . ?
C46 C62 1.518(4) . ?
C47 H47 1.0000 . ?
C47 C48 1.527(3) . ?
C47 C49 1.534(3) . ?
C48 H48A 0.9800 . ?
C48 H48B 0.9800 . ?
C48 H48C 0.9800 . ?
C49 H49A 0.9800 . ?
C49 H49B 0.9800 . ?
C49 H49C 0.9800 . ?
C50 C51 1.403(3) . ?
C50 C55 1.407(3) . ?
C51 H51 0.9500 . ?
C51 C52 1.387(3) . ?
C52 H52 0.9500 . ?
C52 C53 1.382(3) . ?
C53 H53 0.9500 . ?
C53 C54 1.380(3) . ?
C54 H54 0.9500 . ?
C54 C55 1.390(3) . ?
C55 H55 0.9500 . ?
C56 C57 1.399(3) . ?
C56 C61 1.411(3) . ?
C56 N4 1.444(2) . ?
C57 C58 1.401(3) . ?
C57 C68 1.515(3) . ?
C58 H58 0.9500 . ?
C58 C59 1.375(4) . ?
C59 H59 0.9500 . ?
C59 C60 1.377(4) . ?
C60 H60 0.9500 . ?
C60 C61 1.391(3) . ?
C61 C65 1.518(3) . ?
C62 H62 1.0000 . ?
C62 C63 1.539(4) . ?
C62 C64 1.536(3) . ?
C63 H63A 0.9800 . ?
C63 H63B 0.9800 . ?
C63 H63C 0.9800 . ?
C64 H64A 0.9800 . ?
C64 H64B 0.9800 . ?
C64 H64C 0.9800 . ?
C65 H65 1.0000 . ?
C65 C66 1.531(3) . ?
C65 C67 1.534(3) . ?
C66 H66A 0.9800 . ?
C66 H66B 0.9800 . ?
C66 H66C 0.9800 . ?
C67 H67A 0.9800 . ?
C67 H67B 0.9800 . ?
C67 H67C 0.9800 . ?
C68 H68 1.0000 . ?
C68 C69 1.536(3) . ?
C68 C70 1.528(3) . ?
C69 H69A 0.9800 . ?
C69 H69B 0.9800 . ?
C69 H69C 0.9800 . ?
C70 H70A 0.9800 . ?
C70 H70B 0.9800 . ?
C70 H70C 0.9800 . ?
Fe1 P2 2.2044(7) . ?
Fe1 P3 2.2215(6) . ?
Fe1 C1 2.242(7) . ?
Fe1 C2 2.209(8) . ?
Fe1 C3 2.096(8) . ?
Fe1 C4 2.051(7) . ?
Fe1 C5 2.130(6) . ?
Fe1 C1A 2.069(7) . ?
Fe1 C2A 2.137(9) . ?
Fe1 C3A 2.263(10) . ?
Fe1 C4A 2.292(7) . ?
Fe1 C5A 2.149(6) . ?
Mo1 Mo2 2.8484(2) . ?
Mo1 N1 2.0750(15) . ?
Mo1 N2 2.0707(15) . ?
Mo1 P1 2.4179(5) . ?
Mo1 P2 2.7975(5) . ?
Mo1 P3 2.7388(5) . ?
Mo1 P4 2.3602(5) . ?
Mo2 N3 2.0102(16) . ?
Mo2 P1 2.5902(5) . ?
Mo2 P2 2.3466(5) . ?
Mo2 P3 2.4136(5) . ?
Mo2 P4 2.5618(5) . ?
Mo2 P5 2.4070(5) . ?
N4 P5 1.7183(16) . ?
P1 P2 2.2278(7) . ?
P1 P5 2.2730(6) . ?
P3 P4 2.1798(7) . ?
P4 P5 2.6550(6) . ?
C1 C2 1.434(7) . ?
C1 C5 1.425(7) . ?
C1 C6 1.490(7) . ?
C2 C3 1.404(7) . ?
C2 C7 1.499(8) . ?
C3 C4 1.438(7) . ?
C3 C8 1.498(8) . ?
C4 C5 1.427(7) . ?
C4 C9 1.494(7) . ?
C5 C10 1.506(7) . ?
C6 H6A 0.9800 . ?
C6 H6B 0.9800 . ?
C6 H6C 0.9800 . ?
C7 H7A 0.9800 . ?
C7 H7B 0.9800 . ?
C7 H7C 0.9800 . ?
C8 H8A 0.9800 . ?
C8 H8B 0.9800 . ?
C8 H8C 0.9800 . ?
C9 H9A 0.9800 . ?
C9 H9B 0.9800 . ?
C9 H9C 0.9800 . ?
C10 H10A 0.9800 . ?
C10 H10B 0.9800 . ?
C10 H10C 0.9800 . ?
C1A C2A 1.437(8) . ?
C1A C5A 1.424(7) . ?
C1A C6A 1.485(7) . ?
C2A C3A 1.400(8) . ?
C2A C7A 1.503(9) . ?
C3A C4A 1.431(8) . ?
C3A C8A 1.494(9) . ?
C4A C5A 1.424(7) . ?
C4A C9A 1.494(7) . ?
C5A C10A 1.507(8) . ?
C6A H6AA 0.9800 . ?
C6A H6AB 0.9800 . ?
C6A H6AC 0.9800 . ?
C7A H7AA 0.9800 . ?
C7A H7AB 0.9800 . ?
C7A H7AC 0.9800 . ?
C8A H8AA 0.9800 . ?
C8A H8AB 0.9800 . ?
C8A H8AC 0.9800 . ?
C9A H9AA 0.9800 . ?
C9A H9AB 0.9800 . ?
C9A H9AC 0.9800 . ?
C10A H10D 0.9800 . ?
C10A H10E 0.9800 . ?
C10A H10F 0.9800 . ?
C71 H71A 0.9900 . ?
C71 H71B 0.9900 . ?
C71 C72 1.482(4) . ?
C71 O1 1.424(3) . ?
C72 H72A 0.9800 . ?
C72 H72B 0.9800 . ?
C72 H72C 0.9800 . ?
C73 H73A 0.9900 . ?
C73 H73B 0.9900 . ?
C73 C74 1.486(5) . ?
C73 O1 1.413(3) . ?
C74 H74A 0.9800 . ?
C74 H74B 0.9800 . ?
C74 H74C 0.9800 . ?

loop_
_geom_torsion_atom_site_label_1
_geom_torsion_atom_site_label_2
_geom_torsion_atom_site_label_3
_geom_torsion_atom_site_label_4
_geom_torsion
_geom_torsion_site_symmetry_1
_geom_torsion_site_symmetry_2
_geom_torsion_site_symmetry_3
_geom_torsion_site_symmetry_4
_geom_torsion_publ_flag
B1 C23 C24 C25 -176.5(2) . . . . ?
B1 C23 C28 C27 175.3(2) . . . . ?
B2 C50 C51 C52 179.42(19) . . . . ?
B2 C50 C55 C54 179.82(18) . . . . ?
B2 N4 P5 Mo2 -11.72(14) . . . . ?
B2 N4 P5 P1 -82.35(14) . . . . ?
B2 N4 P5 P4 47.04(18) . . . . ?
C11 C12 C13 C14 1.6(4) . . . . ?
C11 C12 C20 C21 -66.4(3) . . . . ?
C11 C12 C20 C22 173.0(3) . . . . ?
C11 C16 C17 C18 -114.2(2) . . . . ?
C11 C16 C17 C19 122.6(2) . . . . ?
C12 C11 C16 C15 6.2(3) . . . . ?
C12 C11 C16 C17 -172.59(18) . . . . ?
C12 C11 N1 B1 127.1(2) . . . . ?
C12 C11 N1 Mo1 -86.2(2) . . . . ?
C12 C13 C14 C15 2.9(4) . . . . ?
C13 C12 C20 C21 110.2(2) . . . . ?
C13 C12 C20 C22 -10.4(4) . . . . ?
C13 C14 C15 C16 -2.9(4) . . . . ?
C14 C15 C16 C11 -1.7(3) . . . . ?
C14 C15 C16 C17 177.1(2) . . . . ?
C15 C16 C17 C18 67.0(2) . . . . ?
C15 C16 C17 C19 -56.2(2) . . . . ?
C16 C11 C12 C13 -6.1(3) . . . . ?
C16 C11 C12 C20 170.6(2) . . . . ?
C16 C11 N1 B1 -57.3(3) . . . . ?
C16 C11 N1 Mo1 89.3(2) . . . . ?
C20 C12 C13 C14 -175.1(2) . . . . ?
C23 B1 N1 C11 -28.0(3) . . . . ?
C23 B1 N1 Mo1 176.58(16) . . . . ?
C23 B1 N2 C29 24.9(3) . . . . ?
C23 B1 N2 Mo1 -176.55(16) . . . . ?
C23 C24 C25 C26 0.9(4) . . . . ?
C24 C23 C28 C27 -1.5(3) . . . . ?
C24 C25 C26 C27 -1.1(3) . . . . ?
C25 C26 C27 C28 0.0(3) . . . . ?
C26 C27 C28 C23 1.4(4) . . . . ?
C28 C23 C24 C25 0.4(3) . . . . ?
C29 C30 C31 C32 -1.1(3) . . . . ?
C29 C30 C35 C36 133.18(19) . . . . ?
C29 C30 C35 C37 -103.7(2) . . . . ?
C29 C34 C38 C39 -163.7(3) . . . . ?
C29 C34 C38 C40 73.3(3) . . . . ?
C30 C29 C34 C33 -1.9(3) . . . . ?
C30 C29 C34 C38 179.5(2) . . . . ?
C30 C29 N2 B1 69.0(3) . . . . ?
C30 C29 N2 Mo1 -80.7(2) . . . . ?
C30 C31 C32 C33 0.2(4) . . . . ?
C31 C30 C35 C36 -49.1(2) . . . . ?
C31 C30 C35 C37 74.0(2) . . . . ?
C31 C32 C33 C34 -0.2(4) . . . . ?
C32 C33 C34 C29 1.0(4) . . . . ?
C32 C33 C34 C38 179.6(2) . . . . ?
C33 C34 C38 C39 17.7(4) . . . . ?
C33 C34 C38 C40 -105.3(2) . . . . ?
C34 C29 C30 C31 2.0(3) . . . . ?
C34 C29 C30 C35 179.64(18) . . . . ?
C34 C29 N2 B1 -113.3(2) . . . . ?
C34 C29 N2 Mo1 97.0(2) . . . . ?
C35 C30 C31 C32 -178.9(2) . . . . ?
C41 C42 C43 C44 1.1(3) . . . . ?
C41 C42 C47 C48 159.89(19) . . . . ?
C41 C42 C47 C49 -75.5(3) . . . . ?
C41 C46 C62 C63 113.4(2) . . . . ?
C41 C46 C62 C64 -123.9(2) . . . . ?
C42 C41 C46 C45 0.5(3) . . . . ?
C42 C41 C46 C62 -176.13(19) . . . . ?
C42 C41 N3 B2 107.0(3) . . . . ?
C42 C41 N3 Mo2 -75.42(17) . . . . ?
C42 C43 C44 C45 -0.7(4) . . . . ?
C43 C42 C47 C48 -26.0(3) . . . . ?
C43 C42 C47 C49 98.7(2) . . . . ?
C43 C44 C45 C46 0.2(4) . . . . ?
C44 C45 C46 C41 -0.1(3) . . . . ?
C44 C45 C46 C62 176.6(2) . . . . ?
C45 C46 C62 C63 -63.1(3) . . . . ?
C45 C46 C62 C64 59.6(3) . . . . ?
C46 C41 C42 C43 -1.0(3) . . . . ?
C46 C41 C42 C47 173.33(19) . . . . ?
C46 C41 N3 B2 -74.8(3) . . . . ?
C46 C41 N3 Mo2 102.76(17) . . . . ?
C47 C42 C43 C44 -173.3(2) . . . . ?
C50 B2 N3 C41 -8.7(4) . . . . ?
C50 B2 N3 Mo2 174.53(14) . . . . ?
C50 B2 N4 C56 9.1(3) . . . . ?
C50 B2 N4 P5 -166.72(15) . . . . ?
C50 C51 C52 C53 0.8(3) . . . . ?
C51 C50 C55 C54 0.1(3) . . . . ?
C51 C52 C53 C54 0.0(3) . . . . ?
C52 C53 C54 C55 -0.7(3) . . . . ?
C53 C54 C55 C50 0.7(3) . . . . ?
C55 C50 C51 C52 -0.9(3) . . . . ?
C56 C57 C58 C59 0.7(3) . . . . ?
C56 C57 C68 C69 113.8(2) . . . . ?
C56 C57 C68 C70 -122.4(2) . . . . ?
C56 C61 C65 C66 -98.0(2) . . . . ?
C56 C61 C65 C67 138.1(2) . . . . ?
C56 N4 P5 Mo2 172.03(12) . . . . ?
C56 N4 P5 P1 101.40(13) . . . . ?
C56 N4 P5 P4 -129.22(12) . . . . ?
C57 C56 C61 C60 5.0(3) . . . . ?
C57 C56 C61 C65 -177.17(19) . . . . ?
C57 C56 N4 B2 -94.5(2) . . . . ?
C57 C56 N4 P5 81.41(19) . . . . ?
C57 C58 C59 C60 2.3(3) . . . . ?
C58 C57 C68 C69 -65.0(3) . . . . ?
C58 C57 C68 C70 58.9(3) . . . . ?
C58 C59 C60 C61 -1.7(3) . . . . ?
C59 C60 C61 C56 -1.9(3) . . . . ?
C59 C60 C61 C65 -179.7(2) . . . . ?
C60 C61 C65 C66 79.8(3) . . . . ?
C60 C61 C65 C67 -44.1(3) . . . . ?
C61 C56 C57 C58 -4.4(3) . . . . ?
C61 C56 C57 C68 176.79(18) . . . . ?
C61 C56 N4 B2 84.4(2) . . . . ?
C61 C56 N4 P5 -99.70(17) . . . . ?
C68 C57 C58 C59 179.5(2) . . . . ?
Fe1 C1 C2 C3 57.0(5) . . . . ?
Fe1 C1 C2 C7 -129.4(8) . . . . ?
Fe1 C1 C5 C4 -59.6(4) . . . . ?
Fe1 C1 C5 C10 127.4(6) . . . . ?
Fe1 C2 C3 C4 60.6(5) . . . . ?
Fe1 C2 C3 C8 -125.6(10) . . . . ?
Fe1 C3 C4 C5 64.3(4) . . . . ?
Fe1 C3 C4 C9 -125.4(6) . . . . ?
Fe1 C4 C5 C1 65.0(4) . . . . ?
Fe1 C4 C5 C10 -121.9(6) . . . . ?
Fe1 C1A C2A C3A 65.9(6) . . . . ?
Fe1 C1A C2A C7A -120.9(8) . . . . ?
Fe1 C1A C5A C4A -66.7(5) . . . . ?
Fe1 C1A C5A C10A 123.0(6) . . . . ?
Fe1 C2A C3A C4A 61.2(6) . . . . ?
Fe1 C2A C3A C8A -126.6(11) . . . . ?
Fe1 C3A C4A C5A 55.4(4) . . . . ?
Fe1 C3A C4A C9A -132.3(6) . . . . ?
Fe1 C4A C5A C1A 60.4(4) . . . . ?
Fe1 C4A C5A C10A -129.4(6) . . . . ?
Mo1 B1 N1 C11 155.4(2) . . . . ?
Mo1 B1 N2 C29 -158.5(2) . . . . ?
Mo2 C41 C42 C43 127.20(18) . . . . ?
Mo2 C41 C42 C47 -58.51(19) . . . . ?
Mo2 C41 C46 C45 -117.84(19) . . . . ?
Mo2 C41 C46 C62 65.5(2) . . . . ?
Mo2 C41 N3 B2 -177.6(3) . . . . ?
N1 B1 C23 C24 4.2(3) . . . . ?
N1 B1 C23 C28 -172.49(19) . . . . ?
N1 B1 N2 C29 -160.10(17) . . . . ?
N1 B1 N2 Mo1 -1.56(14) . . . . ?
N1 C11 C12 C13 169.59(19) . . . . ?
N1 C11 C12 C20 -13.7(3) . . . . ?
N1 C11 C16 C15 -169.44(17) . . . . ?
N1 C11 C16 C17 11.8(3) . . . . ?
N2 B1 C23 C24 178.31(19) . . . . ?
N2 B1 C23 C28 1.6(3) . . . . ?
N2 B1 N1 C11 156.94(17) . . . . ?
N2 B1 N1 Mo1 1.55(14) . . . . ?
N2 C29 C30 C31 179.70(18) . . . . ?
N2 C29 C30 C35 -2.6(3) . . . . ?
N2 C29 C34 C33 -179.65(19) . . . . ?
N2 C29 C34 C38 1.8(3) . . . . ?
N3 B2 C50 C51 -0.6(3) . . . . ?
N3 B2 C50 C55 179.73(19) . . . . ?
N3 B2 N4 C56 -174.33(17) . . . . ?
N3 B2 N4 P5 9.9(2) . . . . ?
N3 C41 C42 C43 177.20(18) . . . . ?
N3 C41 C42 C47 -8.5(3) . . . . ?
N3 C41 C46 C45 -177.63(18) . . . . ?
N3 C41 C46 C62 5.7(3) . . . . ?
N4 B2 C50 C51 175.55(19) . . . . ?
N4 B2 C50 C55 -4.2(3) . . . . ?
N4 B2 N3 C41 174.7(2) . . . . ?
N4 B2 N3 Mo2 -2.1(3) . . . . ?
N4 C56 C57 C58 174.43(17) . . . . ?
N4 C56 C57 C68 -4.4(3) . . . . ?
N4 C56 C61 C60 -173.88(17) . . . . ?
N4 C56 C61 C65 4.0(3) . . . . ?
C1 C2 C3 Fe1 -60.6(5) . . . . ?
C1 C2 C3 C4 0.0(8) . . . . ?
C1 C2 C3 C8 173.8(9) . . . . ?
C2 C1 C5 Fe1 57.9(4) . . . . ?
C2 C1 C5 C4 -1.7(6) . . . . ?
C2 C1 C5 C10 -174.7(6) . . . . ?
C2 C3 C4 Fe1 -65.4(5) . . . . ?
C2 C3 C4 C5 -1.1(7) . . . . ?
C2 C3 C4 C9 169.2(6) . . . . ?
C3 C4 C5 Fe1 -63.3(5) . . . . ?
C3 C4 C5 C1 1.7(7) . . . . ?
C3 C4 C5 C10 174.8(6) . . . . ?
C5 C1 C2 Fe1 -56.0(4) . . . . ?
C5 C1 C2 C3 1.0(7) . . . . ?
C5 C1 C2 C7 174.6(7) . . . . ?
C6 C1 C2 Fe1 130.7(5) . . . . ?
C6 C1 C2 C3 -172.3(6) . . . . ?
C6 C1 C2 C7 1.3(10) . . . . ?
C6 C1 C5 Fe1 -129.0(6) . . . . ?
C6 C1 C5 C4 171.4(6) . . . . ?
C6 C1 C5 C10 -1.6(9) . . . . ?
C7 C2 C3 Fe1 126.0(8) . . . . ?
C7 C2 C3 C4 -173.4(8) . . . . ?
C7 C2 C3 C8 0.4(14) . . . . ?
C8 C3 C4 Fe1 120.6(9) . . . . ?
C8 C3 C4 C5 -175.0(9) . . . . ?
C8 C3 C4 C9 -4.8(12) . . . . ?
C9 C4 C5 Fe1 126.9(6) . . . . ?
C9 C4 C5 C1 -168.1(6) . . . . ?
C9 C4 C5 C10 4.9(10) . . . . ?
C1A C2A C3A Fe1 -60.2(5) . . . . ?
C1A C2A C3A C4A 1.0(9) . . . . ?
C1A C2A C3A C8A 173.1(10) . . . . ?
C2A C1A C5A Fe1 65.1(5) . . . . ?
C2A C1A C5A C4A -1.5(7) . . . . ?
C2A C1A C5A C10A -171.9(6) . . . . ?
C2A C3A C4A Fe1 -57.4(6) . . . . ?
C2A C3A C4A C5A -2.0(8) . . . . ?
C2A C3A C4A C9A 170.3(7) . . . . ?
C3A C4A C5A Fe1 -58.3(5) . . . . ?
C3A C4A C5A C1A 2.2(7) . . . . ?
C3A C4A C5A C10A 172.4(6) . . . . ?
C5A C1A C2A Fe1 -65.6(4) . . . . ?
C5A C1A C2A C3A 0.3(8) . . . . ?
C5A C1A C2A C7A 173.5(8) . . . . ?
C6A C1A C2A Fe1 122.8(6) . . . . ?
C6A C1A C2A C3A -171.2(7) . . . . ?
C6A C1A C2A C7A 2.0(11) . . . . ?
C6A C1A C5A Fe1 -123.5(7) . . . . ?
C6A C1A C5A C4A 169.8(6) . . . . ?
C6A C1A C5A C10A -0.5(10) . . . . ?
C7A C2A C3A Fe1 126.8(9) . . . . ?
C7A C2A C3A C4A -171.9(8) . . . . ?
C7A C2A C3A C8A 0.2(16) . . . . ?
C8A C3A C4A Fe1 130.3(10) . . . . ?
C8A C3A C4A C5A -174.3(10) . . . . ?
C8A C3A C4A C9A -2.1(13) . . . . ?
C9A C4A C5A Fe1 130.0(7) . . . . ?
C9A C4A C5A C1A -169.6(6) . . . . ?
C9A C4A C5A C10A 0.6(11) . . . . ?
C72 C71 O1 C73 -179.6(3) . . . . ?
C74 C73 O1 C71 -176.1(3) . . . . ?
